data_4315027
loop_
_publ_author_name
'Stanislav S. Stoyko'
'Peter E. R. Blanchard'
'Arthur Mar'

_publ_contact_author_address
; Department of Chemistry
  University of Alberta
  Edmonton, AB
  Canada  T6G 2G2
;
_publ_contact_author_email arthur.mar@ualberta.ca
_publ_contact_author_fax '(780) 492-8231'
_publ_contact_author_name 'Dr. Arthur Mar'
_publ_contact_author_phone '(780) 492-5592'
_publ_section_title
;
 Ternary Rare-Earth Iron Arsenides RE12Fe57.5As41 (RE = La, Ce)
;
_journal_name_full 'Inorganic Chemistry'
_journal_page_first 2325
_journal_page_last 2333
_journal_paper_doi 10.1021/ic902231b
_journal_volume 49
_journal_year 2010
_chemical_formula_structural 'La24 Fe115 As82'
_chemical_formula_sum 'As82 Fe115 La24'
_chemical_formula_weight 15900.03
_chemical_name_common 'Lanthanum iron arsenide (12/57.5/41)'
_chemical_name_systematic 'Lanthanum iron arsenide (12/57.5/41)'
_space_group_IT_number 59
_symmetry_cell_setting orthorhombic
_symmetry_space_group_name_Hall '-P 2ab 2a'
_symmetry_space_group_name_H-M 'P m m n :2'
_atom_sites_solution_primary direct
_atom_sites_solution_secondary difmap
_audit_creation_date 'August 31, 2009'
_audit_creation_method 'manual editing of .cif file'
_audit_update_record
;
2009-08-31 # Formatted by publCIF
;
_cell_angle_alpha 90.00
_cell_angle_beta 90.00
_cell_angle_gamma 90.00
_cell_formula_units_Z 1
_cell_length_a 10.8881(9)
_cell_length_b 25.753(2)
_cell_length_c 12.5436(10)
_cell_measurement_reflns_used 8082
_cell_measurement_temperature 295(2)
_cell_measurement_theta_max 31.89
_cell_measurement_theta_min 3.25
_cell_volume 3517.2(5)
_computing_cell_refinement 'Bruker SAINT 7.06 (Bruker, 2004)'
_computing_data_collection 'Bruker SMART 5.054 (Bruker, 1999)'
_computing_data_reduction 'Bruker SAINT (Bruker, 2008)'
_computing_molecular_graphics 'DIAMOND (Brandenburg, 2006)'
_computing_publication_material 'WinGX (Farrugia, 1999)'
_computing_structure_refinement 'SHELXL-97 (Sheldrick, 1997)'
_computing_structure_solution 'SHELXS-97 (Sheldrick, 1997)'
_diffrn_ambient_temperature 295(2)
_diffrn_measured_fraction_theta_full 0.990
_diffrn_measured_fraction_theta_max 0.990
_diffrn_measurement_device_type 'Bruker Platform/SMART 1000 CCD'
_diffrn_measurement_method '\w scans'
_diffrn_radiation_monochromator graphite
_diffrn_radiation_source 'fine-focus sealed tube'
_diffrn_radiation_type MoK\a
_diffrn_radiation_wavelength 0.71073
_diffrn_reflns_av_R_equivalents 0.1898
_diffrn_reflns_av_sigmaI/netI 0.0865
_diffrn_reflns_limit_h_max 16
_diffrn_reflns_limit_h_min -16
_diffrn_reflns_limit_k_max 39
_diffrn_reflns_limit_k_min -39
_diffrn_reflns_limit_l_max 19
_diffrn_reflns_limit_l_min -19
_diffrn_reflns_number 80029
_diffrn_reflns_theta_full 33.17
_diffrn_reflns_theta_max 33.17
_diffrn_reflns_theta_min 1.81
_diffrn_standards_number 0
_exptl_absorpt_coefficient_mu 37.671
_exptl_absorpt_correction_T_max 0.1468
_exptl_absorpt_correction_T_min 0.0131
_exptl_absorpt_correction_type analytical
_exptl_absorpt_process_details 'PLATON-ABSTOMPA (Alcock, 1970)'
_exptl_crystal_colour black
_exptl_crystal_density_diffrn 7.507
_exptl_crystal_density_method 'not measured'
_exptl_crystal_description prism
_exptl_crystal_F_000 7064
_exptl_crystal_size_max 0.382
_exptl_crystal_size_mid 0.072
_exptl_crystal_size_min 0.069
_refine_diff_density_max 5.317
_refine_diff_density_min -4.313
_refine_diff_density_rms 0.689
_refine_ls_extinction_coef 0.00019(2)
_refine_ls_extinction_expression Fc^*^=kFc[1+0.001xFc^2^\l^3^/sin(2\q)]^-1/4^
_refine_ls_extinction_method SHELXL
_refine_ls_goodness_of_fit_ref 0.970
_refine_ls_matrix_type full
_refine_ls_number_parameters 294
_refine_ls_number_reflns 7090
_refine_ls_number_restraints 0
_refine_ls_restrained_S_all 0.970
_refine_ls_R_factor_all 0.0659
_refine_ls_R_factor_gt 0.0411
_refine_ls_shift/su_max 0.001
_refine_ls_shift/su_mean 0.000
_refine_ls_structure_factor_coef Fsqd
_refine_ls_weighting_details 'calc w=1/[\s^2^(Fo^2^)+(0.0369P)^2^] where P=(Fo^2^+2Fc^2^)/3'
_refine_ls_weighting_scheme calc
_refine_ls_wR_factor_gt 0.0904
_refine_ls_wR_factor_ref 0.0945
_reflns_number_gt 4920
_reflns_number_total 7090
_reflns_threshold_expression I>2\s(I)
_cod_data_source_file ic902231b_si_002.cif
_cod_data_source_block LaFeAs
_cod_original_sg_symbol_H-M 'P m m n'
_cod_database_code 4315027

loop_
_symmetry_equiv_pos_as_xyz
'x, y, z'
'-x+1/2, -y+1/2, z'
'x+1/2, -y, -z'
'-x, y+1/2, -z'
'-x, -y, -z'
'x-1/2, y-1/2, -z'
'-x-1/2, y, z'
'x, -y-1/2, z'

loop_
_atom_site_label
_atom_site_type_symbol
_atom_site_fract_x
_atom_site_fract_y
_atom_site_fract_z
_atom_site_U_iso_or_equiv
_atom_site_adp_type
_atom_site_occupancy
_atom_site_symmetry_multiplicity
_atom_site_calc_flag
_atom_site_refinement_flags
_atom_site_disorder_assembly
_atom_site_disorder_group
La1 La 0.03725(4) 0.508692(18) 0.24901(4) 0.01040(9) Uani 1 1 d . . .
La2 La 0.04672(4) 0.166281(17) 0.17206(3) 0.00960(9) Uani 1 1 d . . .
La3 La 0.53621(6) 0.2500 0.67101(5) 0.00964(12) Uani 1 2 d S . .
La4 La 0.2500 0.13130(2) 0.68322(5) 0.00857(12) Uani 1 2 d S . .
As1 As 0.01581(7) 0.63792(3) 0.20816(6) 0.00839(15) Uani 1 1 d . . .
As2 As 0.02051(7) 0.06428(3) 0.06395(6) 0.00852(15) Uani 1 1 d . . .
As3 As 0.09269(7) 0.18194(3) 0.50986(6) 0.00827(15) Uani 1 1 d . . .
As4 As 0.09884(7) 0.05146(3) 0.56597(6) 0.00855(15) Uani 1 1 d . . .
As5 As 0.60504(7) 0.09145(3) 0.31435(6) 0.00903(15) Uani 1 1 d . . .
As6 As 0.01902(10) 0.2500 0.00634(9) 0.0093(2) Uani 1 2 d S . .
As7 As 0.60855(10) 0.2500 0.28508(9) 0.0093(2) Uani 1 2 d S . .
As8 As 0.2500 0.02940(4) 0.82612(9) 0.0084(2) Uani 1 2 d S . .
As9 As 0.2500 0.09021(4) 0.28604(9) 0.0086(2) Uani 1 2 d S . .
As10 As 0.2500 0.15514(4) 0.00347(9) 0.0078(2) Uani 1 2 d S . .
As11 As 0.2500 0.53342(4) 0.11287(9) 0.0088(2) Uani 1 2 d S . .
As12 As 0.2500 0.55979(4) 0.37899(9) 0.0096(2) Uani 1 2 d S . .
As13 As 0.2500 0.66054(5) 0.93099(9) 0.0111(2) Uani 1 2 d S . .
As14 As 0.2500 0.68042(4) 0.42840(9) 0.0092(2) Uani 1 2 d S . .
As15 As 0.2500 0.7500 0.18483(12) 0.0090(3) Uani 1 4 d S . .
As16 As 0.2500 0.2500 0.24609(12) 0.0080(3) Uani 1 4 d S . .
As17 As 0.2500 0.2500 0.74929(12) 0.0078(3) Uani 1 4 d S . .
Fe1 Fe 0.06436(10) 0.62211(4) 0.39906(9) 0.0099(2) Uani 1 1 d . . .
Fe2 Fe 0.08146(11) 0.10347(4) 0.40991(9) 0.0092(2) Uani 1 1 d . . .
Fe3 Fe 0.09154(10) 0.53815(4) 0.51674(9) 0.0094(2) Uani 1 1 d . . .
Fe4 Fe 0.12464(10) 0.19920(4) 0.87589(9) 0.0090(2) Uani 1 1 d . . .
Fe5 Fe 0.12511(10) 0.69529(4) 0.07815(9) 0.0096(2) Uani 1 1 d . . .
Fe6 Fe 0.12729(10) 0.60257(4) 0.04794(9) 0.0099(2) Uani 1 1 d . . .
Fe7 Fe 0.59715(10) 0.17715(4) 0.41628(9) 0.0093(2) Uani 1 1 d . . .
Fe8 Fe 0.62411(10) 0.59532(4) 0.09022(9) 0.0083(2) Uani 1 1 d . . .
Fe9 Fe 0.62865(10) 0.00207(4) 0.02799(9) 0.0081(2) Uani 1 1 d . . .
Fe10 Fe 0.7209(7) 0.0715(3) 0.1498(7) 0.0155(14) Uiso 0.25 1 d P . .
Fe11 Fe 0.08230(15) 0.2500 0.37987(13) 0.0094(3) Uani 1 2 d S . .
Fe12 Fe 0.6964(6) 0.2500 0.1057(5) 0.0130(13) Uiso 0.25 2 d SP . .
Fe13 Fe 0.2500 0.02955(6) 0.43554(13) 0.0097(3) Uani 1 2 d S . .
Fe14 Fe 0.2500 0.06770(6) 0.09524(13) 0.0089(3) Uani 1 2 d S . .
Fe15 Fe 0.2500 0.17662(6) 0.37461(12) 0.0088(3) Uani 1 2 d S . .
Fe16 Fe 0.2500 0.51242(6) 0.65345(13) 0.0097(3) Uani 1 2 d S . .
Fe17 Fe 0.2500 0.5709(2) 0.8495(5) 0.0086(12) Uiso 0.50 2 d SP . .
Fe18 Fe 0.2500 0.60656(6) 0.54516(12) 0.0078(3) Uani 1 2 d S . .
Fe19 Fe 0.2500 0.62761(18) 0.2293(3) 0.0149(9) Uiso 0.50 2 d SP . .
Fe20 Fe 0.2500 0.64367(18) 0.2360(3) 0.0147(9) Uiso 0.50 2 d SP . .
Fe21 Fe 0.2500 0.66871(6) 0.73495(13) 0.0107(3) Uani 1 2 d S . .
Fe22 Fe 0.2500 0.7500 0.56086(18) 0.0098(4) Uani 1 4 d S . .
Fe23 Fe 0.2500 0.2500 0.04362(18) 0.0095(4) Uani 1 4 d S . .
Fe24 Fe 0.2500 0.2500 0.54806(18) 0.0093(4) Uani 1 4 d S . .

loop_
_atom_site_aniso_label
_atom_site_aniso_U_11
_atom_site_aniso_U_22
_atom_site_aniso_U_33
_atom_site_aniso_U_23
_atom_site_aniso_U_13
_atom_site_aniso_U_12
La1 0.0122(2) 0.0106(2) 0.0084(2) -0.00152(16) 0.00118(16) -0.00179(16)
La2 0.0122(2) 0.00669(19) 0.0100(2) -0.00008(15) 0.00188(16) -0.00007(15)
La3 0.0112(3) 0.0081(3) 0.0096(3) 0.000 -0.0015(2) 0.000
La4 0.0100(3) 0.0064(3) 0.0093(3) -0.0001(2) 0.000 0.000
As1 0.0103(3) 0.0071(3) 0.0078(3) 0.0000(3) -0.0004(3) -0.0006(3)
As2 0.0101(3) 0.0063(3) 0.0092(3) 0.0003(3) -0.0008(3) -0.0007(3)
As3 0.0092(3) 0.0068(3) 0.0089(3) 0.0000(3) -0.0003(3) -0.0003(3)
As4 0.0100(3) 0.0069(3) 0.0087(3) 0.0004(3) 0.0000(3) 0.0005(3)
As5 0.0098(3) 0.0076(3) 0.0097(3) 0.0001(3) -0.0007(3) -0.0007(3)
As6 0.0110(5) 0.0068(5) 0.0100(5) 0.000 -0.0009(4) 0.000
As7 0.0101(5) 0.0075(5) 0.0103(5) 0.000 -0.0006(4) 0.000
As8 0.0109(5) 0.0063(5) 0.0081(5) 0.0000(4) 0.000 0.000
As9 0.0102(5) 0.0077(5) 0.0079(5) -0.0004(4) 0.000 0.000
As10 0.0093(5) 0.0059(5) 0.0083(5) 0.0001(4) 0.000 0.000
As11 0.0098(5) 0.0081(5) 0.0086(5) 0.0002(4) 0.000 0.000
As12 0.0112(5) 0.0083(5) 0.0093(5) -0.0022(4) 0.000 0.000
As13 0.0145(5) 0.0109(5) 0.0078(5) -0.0004(4) 0.000 0.000
As14 0.0105(5) 0.0080(5) 0.0091(5) 0.0009(4) 0.000 0.000
As15 0.0098(7) 0.0091(7) 0.0080(7) 0.000 0.000 0.000
As16 0.0103(7) 0.0059(7) 0.0079(7) 0.000 0.000 0.000
As17 0.0104(7) 0.0058(6) 0.0072(7) 0.000 0.000 0.000
Fe1 0.0119(5) 0.0085(5) 0.0094(5) 0.0003(4) -0.0010(4) -0.0001(4)
Fe2 0.0111(5) 0.0080(5) 0.0085(5) -0.0002(4) -0.0001(4) -0.0003(4)
Fe3 0.0107(5) 0.0073(5) 0.0104(5) 0.0002(4) -0.0007(4) -0.0001(4)
Fe4 0.0113(5) 0.0071(5) 0.0085(5) -0.0004(4) -0.0007(4) -0.0003(4)
Fe5 0.0114(5) 0.0065(5) 0.0110(5) -0.0007(4) -0.0007(4) -0.0001(4)
Fe6 0.0115(5) 0.0063(5) 0.0118(5) -0.0003(4) -0.0006(4) 0.0003(4)
Fe7 0.0103(5) 0.0077(5) 0.0099(5) 0.0000(4) 0.0003(4) 0.0003(4)
Fe8 0.0108(5) 0.0063(5) 0.0078(5) -0.0001(4) 0.0006(4) -0.0004(4)
Fe9 0.0098(5) 0.0054(5) 0.0091(5) 0.0001(4) 0.0007(4) 0.0003(4)
Fe11 0.0111(7) 0.0083(7) 0.0090(7) 0.000 -0.0013(6) 0.000
Fe13 0.0107(7) 0.0086(7) 0.0097(7) 0.0007(6) 0.000 0.000
Fe14 0.0105(7) 0.0085(7) 0.0079(7) -0.0007(6) 0.000 0.000
Fe15 0.0110(7) 0.0066(7) 0.0088(7) -0.0004(6) 0.000 0.000
Fe16 0.0106(7) 0.0102(7) 0.0081(7) 0.0015(6) 0.000 0.000
Fe18 0.0096(7) 0.0060(7) 0.0077(7) 0.0004(5) 0.000 0.000
Fe21 0.0118(7) 0.0101(7) 0.0101(7) -0.0011(6) 0.000 0.000
Fe22 0.0111(10) 0.0083(10) 0.0100(10) 0.000 0.000 0.000
Fe23 0.0116(10) 0.0068(10) 0.0100(10) 0.000 0.000 0.000
Fe24 0.0088(10) 0.0079(10) 0.0113(10) 0.000 0.000 0.000

loop_
_atom_type_symbol
_atom_type_description
_atom_type_scat_dispersion_real
_atom_type_scat_dispersion_imag
_atom_type_scat_source
As As 0.0499 2.0058 'International Tables Vol C Tables 4.2.6.8 and 6.1.1.4'
La La -0.2871 2.4523 'International Tables Vol C Tables 4.2.6.8 and 6.1.1.4'
Fe Fe 0.3463 0.8444 'International Tables Vol C Tables 4.2.6.8 and 6.1.1.4'

loop_
_geom_angle_atom_site_label_1
_geom_angle_atom_site_label_2
_geom_angle_atom_site_label_3
_geom_angle
_geom_angle_site_symmetry_1
_geom_angle_site_symmetry_3
_geom_angle_publ_flag
As11 La1 As4 139.98(3) . 4_556 ?
As11 La1 As2 74.58(3) . 8_565 ?
As4 La1 As2 144.09(3) 4_556 8_565 ?
As11 La1 As5 136.18(3) . 2 ?
As4 La1 As5 81.56(2) 4_556 2 ?
As2 La1 As5 69.77(2) 8_565 2 ?
As11 La1 As12 68.20(3) . . ?
As4 La1 As12 78.79(2) 4_556 . ?
As2 La1 As12 135.62(3) 8_565 . ?
As5 La1 As12 125.43(3) 2 . ?
As11 La1 As8 122.88(3) . 6_566 ?
As4 La1 As8 71.99(3) 4_556 6_566 ?
As2 La1 As8 79.79(3) 8_565 6_566 ?
As5 La1 As8 74.85(3) 2 6_566 ?
As12 La1 As8 141.41(3) . 6_566 ?
As11 La1 Fe9 87.81(3) . 2 ?
As4 La1 Fe9 114.37(3) 4_556 2 ?
As2 La1 Fe9 42.84(2) 8_565 2 ?
As5 La1 Fe9 83.12(3) 2 2 ?
As12 La1 Fe9 150.98(3) . 2 ?
As8 La1 Fe9 42.41(3) 6_566 2 ?
As11 La1 As1 75.72(3) . . ?
As4 La1 As1 73.62(2) 4_556 . ?
As2 La1 As1 119.82(2) 8_565 . ?
As5 La1 As1 145.19(3) 2 . ?
As12 La1 As1 73.45(3) . . ?
As8 La1 As1 74.49(3) 6_566 . ?
Fe9 La1 As1 85.29(3) 2 . ?
As11 La1 Fe16 164.88(3) . 5_566 ?
As4 La1 Fe16 47.05(3) 4_556 5_566 ?
As2 La1 Fe16 97.04(3) 8_565 5_566 ?
As5 La1 Fe16 46.88(3) 2 5_566 ?
As12 La1 Fe16 124.15(3) . 5_566 ?
As8 La1 Fe16 42.22(3) 6_566 5_566 ?
Fe9 La1 Fe16 77.69(3) 2 5_566 ?
As1 La1 Fe16 98.55(3) . 5_566 ?
As11 La1 Fe13 85.79(3) . 2 ?
As4 La1 Fe13 84.86(3) 4_556 2 ?
As2 La1 Fe13 112.91(3) 8_565 2 ?
As5 La1 Fe13 85.35(3) 2 2 ?
As12 La1 Fe13 42.73(3) . 2 ?
As8 La1 Fe13 151.28(3) 6_566 2 ?
Fe9 La1 Fe13 155.67(4) 2 2 ?
As1 La1 Fe13 115.63(3) . 2 ?
Fe16 La1 Fe13 109.21(3) 5_566 2 ?
As11 La1 Fe8 85.78(3) . 7_655 ?
As4 La1 Fe8 87.56(3) 4_556 7_655 ?
As2 La1 Fe8 85.85(3) 8_565 7_655 ?
As5 La1 Fe8 115.55(3) 2 7_655 ?
As12 La1 Fe8 113.86(3) . 7_655 ?
As8 La1 Fe8 41.77(3) 6_566 7_655 ?
Fe9 La1 Fe8 45.47(3) 2 7_655 ?
As1 La1 Fe8 40.85(2) . 7_655 ?
Fe16 La1 Fe8 81.01(3) 5_566 7_655 ?
Fe13 La1 Fe8 156.45(3) 2 7_655 ?
As11 La1 Fe3 151.98(3) . 5_566 ?
As4 La1 Fe3 42.69(3) 4_556 5_566 ?
As2 La1 Fe3 114.44(3) 8_565 5_566 ?
As5 La1 Fe3 44.73(2) 2 5_566 ?
As12 La1 Fe3 90.24(3) . 5_566 ?
As8 La1 Fe3 85.14(3) 6_566 5_566 ?
Fe9 La1 Fe3 117.25(3) 2 5_566 ?
As1 La1 Fe3 116.30(3) . 5_566 ?
Fe16 La1 Fe3 43.02(3) 5_566 5_566 ?
Fe13 La1 Fe3 66.20(3) 2 5_566 ?
Fe8 La1 Fe3 120.32(3) 7_655 5_566 ?
As2 La2 As6 107.97(3) . . ?
As2 La2 As10 70.89(3) . . ?
As6 La2 As10 70.37(3) . . ?
As2 La2 As7 140.83(3) . 2 ?
As6 La2 As7 76.22(3) . 2 ?
As10 La2 As7 140.88(3) . 2 ?
As2 La2 As5 70.26(2) . 7_655 ?
As6 La2 As5 142.06(3) . 7_655 ?
As10 La2 As5 136.13(3) . 7_655 ?
As7 La2 As5 82.99(2) 2 7_655 ?
As2 La2 As16 142.03(2) . . ?
As6 La2 As16 77.81(3) . . ?
As10 La2 As16 76.50(3) . . ?
As7 La2 As16 77.09(2) 2 . ?
As5 La2 As16 127.93(3) 7_655 . ?
As2 La2 As9 74.69(3) . . ?
As6 La2 As9 142.71(3) . . ?
As10 La2 As9 76.03(3) . . ?
As7 La2 As9 125.90(3) 2 . ?
As5 La2 As9 74.81(2) 7_655 . ?
As16 La2 As9 79.10(2) . . ?
As2 La2 Fe15 118.41(3) . . ?
As6 La2 Fe15 121.89(3) . . ?
As10 La2 Fe15 93.04(3) . . ?
As7 La2 Fe15 87.62(3) 2 . ?
As5 La2 Fe15 88.01(3) 7_655 . ?
As16 La2 Fe15 44.10(3) . . ?
As9 La2 Fe15 43.80(3) . . ?
As2 La2 Fe11 157.01(3) . . ?
As6 La2 Fe11 94.97(3) . . ?
As10 La2 Fe11 120.25(3) . . ?
As7 La2 Fe11 42.94(3) 2 . ?
As5 La2 Fe11 90.77(3) 7_655 . ?
As16 La2 Fe11 43.82(3) . . ?
As9 La2 Fe11 88.15(3) . . ?
Fe15 La2 Fe11 45.59(3) . . ?
As2 La2 Fe2 89.46(3) . . ?
As6 La2 Fe2 162.51(3) . . ?
As10 La2 Fe2 118.49(3) . . ?
As7 La2 Fe2 89.44(3) 2 . ?
As5 La2 Fe2 42.46(3) 7_655 . ?
As16 La2 Fe2 89.38(3) . . ?
As9 La2 Fe2 42.46(3) . . ?
Fe15 La2 Fe2 46.21(3) . . ?
Fe11 La2 Fe2 67.57(3) . . ?
As2 La2 Fe21 94.63(3) . 6_556 ?
As6 La2 Fe21 97.31(4) . 6_556 ?
As10 La2 Fe21 155.81(3) . 6_556 ?
As7 La2 Fe21 46.83(3) 2 6_556 ?
As5 La2 Fe21 46.79(3) 7_655 6_556 ?
As16 La2 Fe21 122.36(3) . 6_556 ?
As9 La2 Fe21 119.80(3) . 6_556 ?
Fe15 La2 Fe21 111.05(3) . 6_556 ?
Fe11 La2 Fe21 80.53(4) . 6_556 ?
Fe2 La2 Fe21 79.41(3) . 6_556 ?
As2 La2 Fe7 115.68(3) . 7_655 ?
As6 La2 Fe7 120.62(3) . 7_655 ?
As10 La2 Fe7 160.84(3) . 7_655 ?
As7 La2 Fe7 44.50(3) 2 7_655 ?
As5 La2 Fe7 45.44(2) 7_655 7_655 ?
As16 La2 Fe7 90.10(3) . 7_655 ?
As9 La2 Fe7 88.16(3) . 7_655 ?
Fe15 La2 Fe7 67.90(3) . 7_655 ?
Fe11 La2 Fe7 47.23(3) . 7_655 ?
Fe2 La2 Fe7 46.64(3) . 7_655 ?
Fe21 La2 Fe7 43.15(3) 6_556 7_655 ?
As15 La3 As3 141.01(2) 5_666 7_655 ?
As15 La3 As3 141.01(2) 5_666 2 ?
As3 La3 As3 70.92(3) 7_655 2 ?
As15 La3 As14 70.35(3) 5_666 5_666 ?
As3 La3 As14 113.77(3) 7_655 5_666 ?
As3 La3 As14 75.62(2) 2 5_666 ?
As15 La3 As14 70.35(3) 5_666 6_656 ?
As3 La3 As14 75.62(2) 7_655 6_656 ?
As3 La3 As14 113.77(3) 2 6_656 ?
As14 La3 As14 68.32(4) 5_666 6_656 ?
As15 La3 As17 124.67(4) 5_666 . ?
As3 La3 As17 76.00(3) 7_655 . ?
As3 La3 As17 76.00(3) 2 . ?
As14 La3 As17 144.40(2) 5_666 . ?
As14 La3 As17 144.40(2) 6_656 . ?
As15 La3 As1 76.65(2) 5_666 3_566 ?
As3 La3 As1 142.30(3) 7_655 3_566 ?
As3 La3 As1 76.49(2) 2 3_566 ?
As14 La3 As1 74.62(3) 5_666 3_566 ?
As14 La3 As1 136.62(3) 6_656 3_566 ?
As17 La3 As1 78.22(2) . 3_566 ?
As15 La3 As1 76.65(2) 5_666 6_656 ?
As3 La3 As1 76.49(2) 7_655 6_656 ?
As3 La3 As1 142.30(3) 2 6_656 ?
As14 La3 As1 136.62(3) 5_666 6_656 ?
As14 La3 As1 74.62(3) 6_656 6_656 ?
As17 La3 As1 78.22(2) . 6_656 ?
As1 La3 As1 124.09(3) 3_566 6_656 ?
As15 La3 Fe4 86.71(3) 5_666 2 ?
As3 La3 Fe4 119.57(3) 7_655 2 ?
As3 La3 Fe4 92.49(3) 2 2 ?
As14 La3 Fe4 117.29(3) 5_666 2 ?
As14 La3 Fe4 153.38(3) 6_656 2 ?
As17 La3 Fe4 43.61(3) . 2 ?
As1 La3 Fe4 43.02(2) 3_566 2 ?
As1 La3 Fe4 87.36(3) 6_656 2 ?
As15 La3 Fe4 86.71(3) 5_666 7_655 ?
As3 La3 Fe4 92.49(3) 7_655 7_655 ?
As3 La3 Fe4 119.57(3) 2 7_655 ?
As14 La3 Fe4 153.38(3) 5_666 7_655 ?
As14 La3 Fe4 117.29(3) 6_656 7_655 ?
As17 La3 Fe4 43.61(3) . 7_655 ?
As1 La3 Fe4 87.36(3) 3_566 7_655 ?
As1 La3 Fe4 43.02(2) 6_656 7_655 ?
Fe4 La3 Fe4 45.64(4) 2 7_655 ?
As15 La3 Fe1 94.98(2) 5_666 3_566 ?
As3 La3 Fe1 115.34(3) 7_655 3_566 ?
As3 La3 Fe1 46.49(2) 2 3_566 ?
As14 La3 Fe1 45.09(3) 5_666 3_566 ?
As14 La3 Fe1 112.00(3) 6_656 3_566 ?
As17 La3 Fe1 99.36(2) . 3_566 ?
As1 La3 Fe1 43.55(2) 3_566 3_566 ?
As1 La3 Fe1 167.22(3) 6_656 3_566 ?
Fe4 La3 Fe1 82.47(3) 2 3_566 ?
Fe4 La3 Fe1 127.97(3) 7_655 3_566 ?
As15 La3 Fe1 94.98(2) 5_666 6_656 ?
As3 La3 Fe1 46.49(2) 7_655 6_656 ?
As3 La3 Fe1 115.34(3) 2 6_656 ?
As14 La3 Fe1 112.00(3) 5_666 6_656 ?
As14 La3 Fe1 45.09(3) 6_656 6_656 ?
As17 La3 Fe1 99.36(2) . 6_656 ?
As1 La3 Fe1 167.22(3) 3_566 6_656 ?
As1 La3 Fe1 43.55(2) 6_656 6_656 ?
Fe4 La3 Fe1 127.97(3) 2 6_656 ?
Fe4 La3 Fe1 82.47(3) 7_655 6_656 ?
Fe1 La3 Fe1 148.44(4) 3_566 6_656 ?
As4 La4 As4 66.13(3) . 7_655 ?
As4 La4 As3 68.81(2) . . ?
As4 La4 As3 104.44(3) 7_655 . ?
As4 La4 As3 104.44(3) . 7_655 ?
As4 La4 As3 68.81(2) 7_655 7_655 ?
As3 La4 As3 68.08(3) . 7_655 ?
As4 La4 As17 141.76(2) . . ?
As4 La4 As17 141.76(2) 7_655 . ?
As3 La4 As17 76.98(3) . . ?
As3 La4 As17 76.98(3) 7_655 . ?
As4 La4 As8 73.27(3) . . ?
As4 La4 As8 73.27(3) 7_655 . ?
As3 La4 As8 138.83(2) . . ?
As3 La4 As8 138.83(2) 7_655 . ?
As17 La4 As8 130.50(4) . . ?
As4 La4 As1 137.44(3) . 6_656 ?
As4 La4 As1 75.56(2) 7_655 6_656 ?
As3 La4 As1 141.75(3) . 6_656 ?
As3 La4 As1 76.93(2) 7_655 6_656 ?
As17 La4 As1 80.64(2) . 6_656 ?
As8 La4 As1 78.70(2) . 6_656 ?
As4 La4 As1 75.56(2) . 4_546 ?
As4 La4 As1 137.44(3) 7_655 4_546 ?
As3 La4 As1 76.93(2) . 4_546 ?
As3 La4 As1 141.75(3) 7_655 4_546 ?
As17 La4 As1 80.64(2) . 4_546 ?
As8 La4 As1 78.70(2) . 4_546 ?
As1 La4 As1 129.24(3) 6_656 4_546 ?
As4 La4 Fe4 161.72(3) . 7_655 ?
As4 La4 Fe4 119.70(3) 7_655 7_655 ?
As3 La4 Fe4 121.96(3) . 7_655 ?
As3 La4 Fe4 93.64(3) 7_655 7_655 ?
As17 La4 Fe4 44.99(3) . 7_655 ?
As8 La4 Fe4 91.41(3) . 7_655 ?
As1 La4 Fe4 44.14(2) 6_656 7_655 ?
As1 La4 Fe4 91.96(3) 4_546 7_655 ?
As4 La4 Fe4 119.70(3) . . ?
As4 La4 Fe4 161.72(3) 7_655 . ?
As3 La4 Fe4 93.64(3) . . ?
As3 La4 Fe4 121.96(3) 7_655 . ?
As17 La4 Fe4 44.99(3) . . ?
As8 La4 Fe4 91.41(3) . . ?
As1 La4 Fe4 91.96(3) 6_656 . ?
As1 La4 Fe4 44.14(2) 4_546 . ?
Fe4 La4 Fe4 49.18(4) 7_655 . ?
As4 La4 Fe8 117.17(3) . 4_646 ?
As4 La4 Fe8 90.11(3) 7_655 4_646 ?
As3 La4 Fe8 165.37(3) . 4_646 ?
As3 La4 Fe8 120.06(3) 7_655 4_646 ?
As17 La4 Fe8 92.62(3) . 4_646 ?
As8 La4 Fe8 43.94(3) . 4_646 ?
As1 La4 Fe8 43.18(2) 6_656 4_646 ?
As1 La4 Fe8 91.38(3) 4_546 4_646 ?
Fe4 La4 Fe8 48.70(3) 7_655 4_646 ?
Fe4 La4 Fe8 71.76(3) . 4_646 ?
As4 La4 Fe8 90.11(3) . 6_556 ?
As4 La4 Fe8 117.17(3) 7_655 6_556 ?
As3 La4 Fe8 120.06(3) . 6_556 ?
As3 La4 Fe8 165.37(3) 7_655 6_556 ?
As17 La4 Fe8 92.63(3) . 6_556 ?
As8 La4 Fe8 43.94(3) . 6_556 ?
As1 La4 Fe8 91.38(3) 6_656 6_556 ?
As1 La4 Fe8 43.18(2) 4_546 6_556 ?
Fe4 La4 Fe8 71.76(3) 7_655 6_556 ?
Fe4 La4 Fe8 48.70(3) . 6_556 ?
Fe8 La4 Fe8 49.27(4) 4_646 6_556 ?
Fe8 As1 Fe4 68.25(4) 7_655 4_556 ?
Fe8 As1 Fe1 131.04(5) 7_655 . ?
Fe4 As1 Fe1 131.01(5) 4_556 . ?
Fe8 As1 Fe5 99.83(5) 7_655 . ?
Fe4 As1 Fe5 68.54(4) 4_556 . ?
Fe1 As1 Fe5 128.58(5) . . ?
Fe8 As1 Fe6 69.35(4) 7_655 . ?
Fe4 As1 Fe6 101.03(5) 4_556 . ?
Fe1 As1 Fe6 127.38(5) . . ?
Fe5 As1 Fe6 57.58(4) . . ?
Fe8 As1 Fe19 130.31(11) 7_655 . ?
Fe4 As1 Fe19 137.05(11) 4_556 . ?
Fe1 As1 Fe19 70.96(10) . . ?
Fe5 As1 Fe19 69.95(10) . . ?
Fe6 As1 Fe19 64.40(10) . . ?
Fe8 As1 Fe20 137.79(11) 7_655 . ?
Fe4 As1 Fe20 129.95(11) 4_556 . ?
Fe1 As1 Fe20 70.64(10) . . ?
Fe5 As1 Fe20 65.41(10) . . ?
Fe6 As1 Fe20 69.65(10) . . ?
Fe19 As1 Fe20 9.40(12) . . ?
Fe8 As1 La4 70.30(4) 7_655 6_566 ?
Fe4 As1 La4 69.61(3) 4_556 6_566 ?
Fe1 As1 La4 76.92(3) . 6_566 ?
Fe5 As1 La4 137.60(4) . 6_566 ?
Fe6 As1 La4 139.09(4) . 6_566 ?
Fe19 As1 La4 147.63(10) . 6_566 ?
Fe20 As1 La4 147.04(10) . 6_566 ?
Fe8 As1 La3 137.38(4) 7_655 6_566 ?
Fe4 As1 La3 70.81(3) 4_556 6_566 ?
Fe1 As1 La3 71.55(3) . 6_566 ?
Fe5 As1 La3 75.43(3) . 6_566 ?
Fe6 As1 La3 131.05(4) . 6_566 ?
Fe19 As1 La3 88.63(10) . 6_566 ?
Fe20 As1 La3 79.58(10) . 6_566 ?
La4 As1 La3 84.90(2) 6_566 6_566 ?
Fe8 As1 La1 71.67(3) 7_655 . ?
Fe4 As1 La1 138.37(4) 4_556 . ?
Fe1 As1 La1 71.19(3) . . ?
Fe5 As1 La1 130.42(4) . . ?
Fe6 As1 La1 74.42(3) . . ?
Fe19 As1 La1 79.30(10) . . ?
Fe20 As1 La1 88.15(10) . . ?
La4 As1 La1 86.87(2) 6_566 . ?
La3 As1 La1 142.73(3) 6_566 . ?
Fe9 As2 Fe6 72.26(5) 7_655 4_545 ?
Fe9 As2 Fe9 75.90(5) 7_655 3_455 ?
Fe6 As2 Fe9 110.56(5) 4_545 3_455 ?
Fe9 As2 Fe8 113.91(5) 7_655 6 ?
Fe6 As2 Fe8 72.44(4) 4_545 6 ?
Fe9 As2 Fe8 67.14(4) 3_455 6 ?
Fe9 As2 Fe14 138.04(6) 7_655 . ?
Fe6 As2 Fe14 138.89(6) 4_545 . ?
Fe9 As2 Fe14 67.09(5) 3_455 . ?
Fe8 As2 Fe14 69.26(5) 6 . ?
Fe9 As2 Fe10 58.21(18) 7_655 7_655 ?
Fe6 As2 Fe10 64.32(18) 4_545 7_655 ?
Fe9 As2 Fe10 133.51(18) 3_455 7_655 ?
Fe8 As2 Fe10 136.39(19) 6 7_655 ?
Fe14 As2 Fe10 148.30(19) . 7_655 ?
Fe9 As2 La2 139.91(4) 7_655 . ?
Fe6 As2 La2 88.13(4) 4_545 . ?
Fe9 As2 La2 144.17(4) 3_455 . ?
Fe8 As2 La2 91.62(4) 6 . ?
Fe14 As2 La2 78.67(4) . . ?
Fe10 As2 La2 81.87(18) 7_655 . ?
Fe9 As2 La1 76.14(4) 7_655 8_565 ?
Fe6 As2 La1 140.17(4) 4_545 8_565 ?
Fe9 As2 La1 83.95(4) 3_455 8_565 ?
Fe8 As2 La1 144.43(4) 6 8_565 ?
Fe14 As2 La1 80.88(4) . 8_565 ?
Fe10 As2 La1 78.67(18) 7_655 8_565 ?
La2 As2 La1 101.27(3) . 8_565 ?
Fe7 As3 Fe2 69.62(4) 7_655 . ?
Fe7 As3 Fe11 70.21(5) 7_655 . ?
Fe2 As3 Fe11 105.07(5) . . ?
Fe7 As3 Fe15 105.46(5) 7_655 . ?
Fe2 As3 Fe15 67.56(5) . . ?
Fe11 As3 Fe15 66.23(5) . . ?
Fe7 As3 Fe24 136.61(5) 7_655 . ?
Fe2 As3 Fe24 137.05(5) . . ?
Fe11 As3 Fe24 69.49(6) . . ?
Fe15 As3 Fe24 71.83(6) . . ?
Fe7 As3 Fe1 67.07(4) 7_655 4_546 ?
Fe2 As3 Fe1 72.01(4) . 4_546 ?
Fe11 As3 Fe1 135.20(6) . 4_546 ?
Fe15 As3 Fe1 138.62(6) . 4_546 ?
Fe24 As3 Fe1 142.37(7) . 4_546 ?
Fe7 As3 La3 87.51(4) 7_655 2 ?
Fe2 As3 La3 145.16(4) . 2 ?
Fe11 As3 La3 90.52(4) . 2 ?
Fe15 As3 La3 146.36(5) . 2 ?
Fe24 As3 La3 77.47(4) . 2 ?
Fe1 As3 La3 75.01(3) 4_546 2 ?
Fe7 As3 La4 144.54(4) 7_655 . ?
Fe2 As3 La4 92.36(4) . . ?
Fe11 As3 La4 145.25(5) . . ?
Fe15 As3 La4 94.48(4) . . ?
Fe24 As3 La4 77.22(4) . . ?
Fe1 As3 La4 78.52(3) 4_546 . ?
La3 As3 La4 91.82(3) 2 . ?
Fe3 As4 Fe2 69.37(4) 4_546 . ?
Fe3 As4 Fe13 105.77(5) 4_546 . ?
Fe2 As4 Fe13 67.92(5) . . ?
Fe3 As4 Fe3 73.44(5) 4_546 8_565 ?
Fe2 As4 Fe3 109.17(5) . 8_565 ?
Fe13 As4 Fe3 67.53(5) . 8_565 ?
Fe3 As4 Fe16 131.39(5) 4_546 2 ?
Fe2 As4 Fe16 139.61(5) . 2 ?
Fe13 As4 Fe16 72.56(5) . 2 ?
Fe3 As4 Fe16 60.93(5) 8_565 2 ?
Fe3 As4 Fe1 64.49(4) 4_546 4_546 ?
Fe2 As4 Fe1 71.84(4) . 4_546 ?
Fe13 As4 Fe1 139.24(6) . 4_546 ?
Fe3 As4 Fe1 134.56(5) 8_565 4_546 ?
Fe16 As4 Fe1 144.96(5) 2 4_546 ?
Fe3 As4 La1 81.38(4) 4_546 4_546 ?
Fe2 As4 La1 144.40(4) . 4_546 ?
Fe13 As4 La1 142.44(5) . 4_546 ?
Fe3 As4 La1 80.04(4) 8_565 4_546 ?
Fe16 As4 La1 75.43(3) 2 4_546 ?
Fe1 As4 La1 77.57(3) 4_546 4_546 ?
Fe3 As4 La4 142.96(4) 4_546 . ?
Fe2 As4 La4 93.49(4) . . ?
Fe13 As4 La4 96.83(4) . . ?
Fe3 As4 La4 143.34(4) 8_565 . ?
Fe16 As4 La4 83.05(4) 2 . ?
Fe1 As4 La4 79.18(3) 4_546 . ?
La1 As4 La4 98.29(3) 4_546 . ?
Fe2 As5 Fe18 99.82(5) 7_655 6_656 ?
Fe2 As5 Fe10 152.03(19) 7_655 . ?
Fe18 As5 Fe10 108.15(19) 6_656 . ?
Fe2 As5 Fe3 66.34(4) 7_655 6_656 ?
Fe18 As5 Fe3 60.69(5) 6_656 6_656 ?
Fe10 As5 Fe3 128.0(2) . 6_656 ?
Fe2 As5 Fe7 66.81(4) 7_655 . ?
Fe18 As5 Fe7 60.90(5) 6_656 . ?
Fe10 As5 Fe7 128.0(2) . . ?
Fe3 As5 Fe7 92.74(4) 6_656 . ?
Fe2 As5 Fe16 122.72(5) 7_655 6_656 ?
Fe18 As5 Fe16 67.31(5) 6_656 6_656 ?
Fe10 As5 Fe16 70.0(2) . 6_656 ?
Fe3 As5 Fe16 58.78(4) 6_656 6_656 ?
Fe7 As5 Fe16 128.16(5) . 6_656 ?
Fe2 As5 Fe21 122.40(5) 7_655 6_656 ?
Fe18 As5 Fe21 69.69(5) 6_656 6_656 ?
Fe10 As5 Fe21 69.7(2) . 6_656 ?
Fe3 As5 Fe21 130.28(5) 6_656 6_656 ?
Fe7 As5 Fe21 58.71(4) . 6_656 ?
Fe16 As5 Fe21 105.39(4) 6_656 6_656 ?
Fe2 As5 Fe17 157.99(9) 7_655 6_656 ?
Fe18 As5 Fe17 102.18(9) 6_656 6_656 ?
Fe10 As5 Fe17 6.0(2) . 6_656 ?
Fe3 As5 Fe17 125.24(13) 6_656 6_656 ?
Fe7 As5 Fe17 125.64(13) . 6_656 ?
Fe16 As5 Fe17 66.60(13) 6_656 6_656 ?
Fe21 As5 Fe17 66.94(13) 6_656 6_656 ?
Fe2 As5 Fe10 163.06(17) 7_655 7_755 ?
Fe18 As5 Fe10 97.12(17) 6_656 7_755 ?
Fe10 As5 Fe10 11.0(3) . 7_755 ?
Fe3 As5 Fe10 123.20(18) 6_656 7_755 ?
Fe7 As5 Fe10 122.80(18) . 7_755 ?
Fe16 As5 Fe10 64.43(18) 6_656 7_755 ?
Fe21 As5 Fe10 64.19(18) 6_656 7_755 ?
Fe17 As5 Fe10 5.1(2) 6_656 7_755 ?
Fe2 As5 La2 75.78(4) 7_655 7_655 ?
Fe18 As5 La2 132.27(5) 6_656 7_655 ?
Fe10 As5 La2 85.5(2) . 7_655 ?
Fe3 As5 La2 142.00(4) 6_656 7_655 ?
Fe7 As5 La2 74.53(3) . 7_655 ?
Fe16 As5 La2 153.67(5) 6_656 7_655 ?
Fe21 As5 La2 73.31(3) 6_656 7_655 ?
Fe17 As5 La2 89.72(12) 6_656 7_655 ?
Fe10 As5 La2 92.85(18) 7_755 7_655 ?
Fe2 As5 La1 79.39(4) 7_655 2 ?
Fe18 As5 La1 130.88(5) 6_656 2 ?
Fe10 As5 La1 82.1(2) . 2 ?
Fe3 As5 La1 75.07(3) 6_656 2 ?
Fe7 As5 La1 146.12(4) . 2 ?
Fe16 As5 La1 72.29(3) 6_656 2 ?
Fe21 As5 La1 150.16(5) 6_656 2 ?
Fe17 As5 La1 85.78(11) 6_656 2 ?
Fe10 As5 La1 89.46(18) 7_755 2 ?
La2 As5 La1 95.62(3) 7_655 2 ?
Fe5 As6 Fe5 73.31(6) 4_545 5_565 ?
Fe5 As6 Fe4 71.68(4) 4_545 1_554 ?
Fe5 As6 Fe4 109.83(6) 5_565 1_554 ?
Fe5 As6 Fe4 109.83(6) 4_545 8_564 ?
Fe5 As6 Fe4 71.68(4) 5_565 8_564 ?
Fe4 As6 Fe4 66.38(6) 1_554 8_564 ?
Fe5 As6 Fe23 137.37(5) 4_545 . ?
Fe5 As6 Fe23 137.37(5) 5_565 . ?
Fe4 As6 Fe23 69.64(6) 1_554 . ?
Fe4 As6 Fe23 69.64(6) 8_564 . ?
Fe5 As6 Fe12 67.88(12) 4_545 2 ?
Fe5 As6 Fe12 67.88(12) 5_565 2 ?
Fe4 As6 Fe12 138.25(9) 1_554 2 ?
Fe4 As6 Fe12 138.25(9) 8_564 2 ?
Fe23 As6 Fe12 141.50(16) . 2 ?
Fe5 As6 La2 143.54(5) 4_545 8_565 ?
Fe5 As6 La2 87.08(3) 5_565 8_565 ?
Fe4 As6 La2 144.76(5) 1_554 8_565 ?
Fe4 As6 La2 91.86(3) 8_564 8_565 ?
Fe23 As6 La2 77.01(4) . 8_565 ?
Fe12 As6 La2 76.39(10) 2 8_565 ?
Fe5 As6 La2 87.08(3) 4_545 . ?
Fe5 As6 La2 143.54(5) 5_565 . ?
Fe4 As6 La2 91.86(3) 1_554 . ?
Fe4 As6 La2 144.76(5) 8_564 . ?
Fe23 As6 La2 77.01(4) . . ?
Fe12 As6 La2 76.39(10) 2 . ?
La2 As6 La2 91.49(4) 8_565 . ?
Fe11 As7 Fe12 142.81(17) 2 . ?
Fe11 As7 Fe22 98.78(6) 2 5_666 ?
Fe12 As7 Fe22 118.41(17) . 5_666 ?
Fe11 As7 Fe7 68.27(4) 2 8_565 ?
Fe12 As7 Fe7 128.72(6) . 8_565 ?
Fe22 As7 Fe7 61.05(4) 5_666 8_565 ?
Fe11 As7 Fe7 68.27(4) 2 . ?
Fe12 As7 Fe7 128.72(5) . . ?
Fe22 As7 Fe7 61.05(4) 5_666 . ?
Fe7 As7 Fe7 97.33(7) 8_565 . ?
Fe11 As7 Fe21 124.04(4) 2 5_666 ?
Fe12 As7 Fe21 71.38(9) . 5_666 ?
Fe22 As7 Fe21 73.00(5) 5_666 5_666 ?
Fe7 As7 Fe21 59.38(4) 8_565 5_666 ?
Fe7 As7 Fe21 134.00(6) . 5_666 ?
Fe11 As7 Fe21 124.04(4) 2 6_656 ?
Fe12 As7 Fe21 71.38(9) . 6_656 ?
Fe22 As7 Fe21 73.00(5) 5_666 6_656 ?
Fe7 As7 Fe21 134.00(6) 8_565 6_656 ?
Fe7 As7 Fe21 59.38(4) . 6_656 ?
Fe21 As7 Fe21 106.59(6) 5_666 6_656 ?
Fe11 As7 La2 75.67(4) 2 7_655 ?
Fe12 As7 La2 77.97(11) . 7_655 ?
Fe22 As7 La2 134.50(2) 5_666 7_655 ?
Fe7 As7 La2 143.15(5) 8_565 7_655 ?
Fe7 As7 La2 75.56(3) . 7_655 ?
Fe21 As7 La2 147.07(6) 5_666 7_655 ?
Fe21 As7 La2 73.66(3) 6_656 7_655 ?
Fe11 As7 La2 75.67(4) 2 2 ?
Fe12 As7 La2 77.97(11) . 2 ?
Fe22 As7 La2 134.50(2) 5_666 2 ?
Fe7 As7 La2 75.56(3) 8_565 2 ?
Fe7 As7 La2 143.15(5) . 2 ?
Fe21 As7 La2 73.66(3) 5_666 2 ?
Fe21 As7 La2 147.07(6) 6_656 2 ?
La2 As7 La2 88.68(3) 7_655 2 ?
Fe9 As8 Fe9 66.87(6) 5_656 3_456 ?
Fe9 As8 Fe16 122.19(6) 5_656 2 ?
Fe9 As8 Fe16 122.19(6) 3_456 2 ?
Fe9 As8 Fe8 66.07(4) 5_656 4_646 ?
Fe9 As8 Fe8 102.60(6) 3_456 4_646 ?
Fe16 As8 Fe8 134.45(5) 2 4_646 ?
Fe9 As8 Fe8 102.60(6) 5_656 6_556 ?
Fe9 As8 Fe8 66.07(4) 3_456 6_556 ?
Fe16 As8 Fe8 134.45(5) 2 6_556 ?
Fe8 As8 Fe8 68.96(6) 4_646 6_556 ?
Fe9 As8 Fe17 65.04(12) 5_656 2 ?
Fe9 As8 Fe17 65.04(12) 3_456 2 ?
Fe16 As8 Fe17 70.05(15) 2 2 ?
Fe8 As8 Fe17 130.37(10) 4_646 2 ?
Fe8 As8 Fe17 130.37(10) 6_556 2 ?
Fe9 As8 Fe10 69.24(19) 5_656 3_456 ?
Fe9 As8 Fe10 60.85(19) 3_456 3_456 ?
Fe16 As8 Fe10 70.3(2) 2 3_456 ?
Fe8 As8 Fe10 135.22(19) 4_646 3_456 ?
Fe8 As8 Fe10 125.00(18) 6_556 3_456 ?
Fe17 As8 Fe10 6.91(17) 2 3_456 ?
Fe9 As8 Fe10 60.85(19) 5_656 5_656 ?
Fe9 As8 Fe10 69.24(19) 3_456 5_656 ?
Fe16 As8 Fe10 70.3(2) 2 5_656 ?
Fe8 As8 Fe10 125.00(18) 4_646 5_656 ?
Fe8 As8 Fe10 135.22(19) 6_556 5_656 ?
Fe17 As8 Fe10 6.91(17) 2 5_656 ?
Fe10 As8 Fe10 13.8(3) 3_456 5_656 ?
Fe9 As8 La4 135.19(4) 5_656 . ?
Fe9 As8 La4 135.19(4) 3_456 . ?
Fe16 As8 La4 82.11(5) 2 . ?
Fe8 As8 La4 70.45(4) 4_646 . ?
Fe8 As8 La4 70.45(4) 6_556 . ?
Fe17 As8 La4 152.16(14) 2 . ?
Fe10 As8 La4 151.5(2) 3_456 . ?
Fe10 As8 La4 151.5(2) 5_656 . ?
Fe9 As8 La1 69.03(3) 5_656 6_656 ?
Fe9 As8 La1 133.12(5) 3_456 6_656 ?
Fe16 As8 La1 70.93(2) 2 6_656 ?
Fe8 As8 La1 72.63(3) 4_646 6_656 ?
Fe8 As8 La1 140.47(4) 6_556 6_656 ?
Fe17 As8 La1 82.65(5) 2 6_656 ?
Fe10 As8 La1 89.29(17) 3_456 6_656 ?
Fe10 As8 La1 76.12(17) 5_656 6_656 ?
La4 As8 La1 88.42(2) . 6_656 ?
Fe9 As8 La1 133.12(5) 5_656 4_546 ?
Fe9 As8 La1 69.03(3) 3_456 4_546 ?
Fe16 As8 La1 70.93(2) 2 4_546 ?
Fe8 As8 La1 140.47(4) 4_646 4_546 ?
Fe8 As8 La1 72.63(3) 6_556 4_546 ?
Fe17 As8 La1 82.65(5) 2 4_546 ?
Fe10 As8 La1 76.12(17) 3_456 4_546 ?
Fe10 As8 La1 89.29(17) 5_656 4_546 ?
La4 As8 La1 88.42(2) . 4_546 ?
La1 As8 La1 141.81(4) 6_656 4_546 ?
Fe2 As9 Fe2 98.16(7) 7_655 . ?
Fe2 As9 Fe13 66.32(4) 7_655 . ?
Fe2 As9 Fe13 66.32(4) . . ?
Fe2 As9 Fe14 130.91(3) 7_655 . ?
Fe2 As9 Fe14 130.91(3) . . ?
Fe13 As9 Fe14 126.59(7) . . ?
Fe2 As9 Fe15 65.70(4) 7_655 . ?
Fe2 As9 Fe15 65.70(4) . . ?
Fe13 As9 Fe15 103.26(7) . . ?
Fe14 As9 Fe15 130.15(7) . . ?
Fe2 As9 La2 71.66(3) 7_655 7_655 ?
Fe2 As9 La2 134.75(5) . 7_655 ?
Fe13 As9 La2 135.76(2) . 7_655 ?
Fe14 As9 La2 73.58(4) . 7_655 ?
Fe15 As9 La2 70.17(4) . 7_655 ?
Fe2 As9 La2 134.75(5) 7_655 . ?
Fe2 As9 La2 71.66(3) . . ?
Fe13 As9 La2 135.76(2) . . ?
Fe14 As9 La2 73.58(4) . . ?
Fe15 As9 La2 70.17(4) . . ?
La2 As9 La2 84.77(3) 7_655 . ?
Fe2 As9 La1 133.82(5) 7_655 8_565 ?
Fe2 As9 La1 71.63(3) . 8_565 ?
Fe13 As9 La1 68.50(4) . 8_565 ?
Fe14 As9 La1 72.39(4) . 8_565 ?
Fe15 As9 La1 135.70(2) . 8_565 ?
La2 As9 La1 145.96(4) 7_655 8_565 ?
La2 As9 La1 85.972(16) . 8_565 ?
Fe2 As9 La1 71.63(3) 7_655 2 ?
Fe2 As9 La1 133.82(5) . 2 ?
Fe13 As9 La1 68.50(4) . 2 ?
Fe14 As9 La1 72.39(4) . 2 ?
Fe15 As9 La1 135.70(2) . 2 ?
La2 As9 La1 85.972(16) 7_655 2 ?
La2 As9 La1 145.96(4) . 2 ?
La1 As9 La1 83.64(3) 8_565 2 ?
Fe8 As10 Fe8 70.55(6) 6 4_645 ?
Fe8 As10 Fe4 107.84(6) 6 7_654 ?
Fe8 As10 Fe4 69.31(4) 4_645 7_654 ?
Fe8 As10 Fe4 69.31(4) 6 1_554 ?
Fe8 As10 Fe4 107.84(6) 4_645 1_554 ?
Fe4 As10 Fe4 69.66(6) 7_654 1_554 ?
Fe8 As10 Fe23 137.36(5) 6 . ?
Fe8 As10 Fe23 137.36(5) 4_645 . ?
Fe4 As10 Fe23 70.74(6) 7_654 . ?
Fe4 As10 Fe23 70.74(6) 1_554 . ?
Fe8 As10 Fe14 69.36(5) 6 . ?
Fe8 As10 Fe14 69.36(5) 4_645 . ?
Fe4 As10 Fe14 136.68(5) 7_654 . ?
Fe4 As10 Fe14 136.68(5) 1_554 . ?
Fe23 As10 Fe14 141.28(8) . . ?
Fe8 As10 La2 144.78(5) 6 7_655 ?
Fe8 As10 La2 89.17(3) 4_645 7_655 ?
Fe4 As10 La2 90.29(3) 7_654 7_655 ?
Fe4 As10 La2 145.83(5) 1_554 7_655 ?
Fe23 As10 La2 76.69(4) . 7_655 ?
Fe14 As10 La2 76.71(4) . 7_655 ?
Fe8 As10 La2 89.17(3) 6 . ?
Fe8 As10 La2 144.78(5) 4_645 . ?
Fe4 As10 La2 145.83(5) 7_654 . ?
Fe4 As10 La2 90.29(3) 1_554 . ?
Fe23 As10 La2 76.69(4) . . ?
Fe14 As10 La2 76.71(4) . . ?
La2 As10 La2 92.09(3) 7_655 . ?
Fe9 As11 Fe9 68.44(6) 6_565 4_655 ?
Fe9 As11 Fe6 108.47(6) 6_565 7_655 ?
Fe9 As11 Fe6 71.51(5) 4_655 7_655 ?
Fe9 As11 Fe6 71.51(5) 6_565 . ?
Fe9 As11 Fe6 108.47(6) 4_655 . ?
Fe6 As11 Fe6 68.61(6) 7_655 . ?
Fe9 As11 Fe14 66.04(5) 6_565 2 ?
Fe9 As11 Fe14 66.04(5) 4_655 2 ?
Fe6 As11 Fe14 136.01(5) 7_655 2 ?
Fe6 As11 Fe14 136.01(5) . 2 ?
Fe9 As11 Fe19 133.03(7) 6_565 . ?
Fe9 As11 Fe19 133.03(7) 4_655 . ?
Fe6 As11 Fe19 62.20(8) 7_655 . ?
Fe6 As11 Fe19 62.20(8) . . ?
Fe14 As11 Fe19 153.81(10) 2 . ?
Fe9 As11 La1 143.46(5) 6_565 7_655 ?
Fe9 As11 La1 85.38(3) 4_655 7_655 ?
Fe6 As11 La1 85.32(3) 7_655 7_655 ?
Fe6 As11 La1 143.55(5) . 7_655 ?
Fe14 As11 La1 80.43(3) 2 7_655 ?
Fe19 As11 La1 83.47(6) . 7_655 ?
Fe9 As11 La1 85.38(3) 6_565 . ?
Fe9 As11 La1 143.46(5) 4_655 . ?
Fe6 As11 La1 143.55(5) 7_655 . ?
Fe6 As11 La1 85.32(3) . . ?
Fe14 As11 La1 80.43(3) 2 . ?
Fe19 As11 La1 83.47(6) . . ?
La1 As11 La1 103.61(4) 7_655 . ?
Fe18 As12 Fe13 102.89(7) . 2 ?
Fe18 As12 Fe3 60.92(4) . 7_655 ?
Fe13 As12 Fe3 65.43(5) 2 7_655 ?
Fe18 As12 Fe3 60.92(4) . . ?
Fe13 As12 Fe3 65.43(5) 2 . ?
Fe3 As12 Fe3 87.08(6) 7_655 . ?
Fe18 As12 Fe19 107.06(11) . . ?
Fe13 As12 Fe19 150.06(12) 2 . ?
Fe3 As12 Fe19 131.05(6) 7_655 . ?
Fe3 As12 Fe19 131.05(6) . . ?
Fe18 As12 Fe1 66.82(4) . 7_655 ?
Fe13 As12 Fe1 124.25(4) 2 7_655 ?
Fe3 As12 Fe1 62.21(4) 7_655 7_655 ?
Fe3 As12 Fe1 127.42(6) . 7_655 ?
Fe19 As12 Fe1 69.49(7) . 7_655 ?
Fe18 As12 Fe1 66.82(4) . . ?
Fe13 As12 Fe1 124.25(4) 2 . ?
Fe3 As12 Fe1 127.42(6) 7_655 . ?
Fe3 As12 Fe1 62.21(4) . . ?
Fe19 As12 Fe1 69.49(7) . . ?
Fe1 As12 Fe1 102.42(6) 7_655 . ?
Fe18 As12 Fe20 99.68(11) . . ?
Fe13 As12 Fe20 157.43(11) 2 . ?
Fe3 As12 Fe20 127.72(6) 7_655 . ?
Fe3 As12 Fe20 127.72(6) . . ?
Fe19 As12 Fe20 7.38(13) . . ?
Fe1 As12 Fe20 65.53(6) 7_655 . ?
Fe1 As12 Fe20 65.53(6) . . ?
Fe18 As12 La1 131.511(19) . . ?
Fe13 As12 La1 75.59(4) 2 . ?
Fe3 As12 La1 141.01(5) 7_655 . ?
Fe3 As12 La1 75.85(3) . . ?
Fe19 As12 La1 84.53(7) . . ?
Fe1 As12 La1 152.81(5) 7_655 . ?
Fe1 As12 La1 74.54(3) . . ?
Fe20 As12 La1 89.47(7) . . ?
Fe18 As12 La1 131.511(19) . 7_655 ?
Fe13 As12 La1 75.59(4) 2 7_655 ?
Fe3 As12 La1 75.85(3) 7_655 7_655 ?
Fe3 As12 La1 141.01(5) . 7_655 ?
Fe19 As12 La1 84.53(7) . 7_655 ?
Fe1 As12 La1 74.54(3) 7_655 7_655 ?
Fe1 As12 La1 152.81(5) . 7_655 ?
Fe20 As12 La1 89.47(7) . 7_655 ?
La1 As12 La1 95.74(4) . 7_655 ?
Fe12 As13 Fe12 27.9(3) 5_666 6_566 ?
Fe12 As13 Fe5 70.32(16) 5_666 7_656 ?
Fe12 As13 Fe5 85.95(16) 6_566 7_656 ?
Fe12 As13 Fe5 85.95(16) 5_666 1_556 ?
Fe12 As13 Fe5 70.32(16) 6_566 1_556 ?
Fe5 As13 Fe5 67.08(6) 7_656 1_556 ?
Fe12 As13 Fe21 74.31(16) 5_666 . ?
Fe12 As13 Fe21 74.31(16) 6_566 . ?
Fe5 As13 Fe21 135.74(5) 7_656 . ?
Fe5 As13 Fe21 135.74(5) 1_556 . ?
Fe12 As13 Fe6 123.69(16) 5_666 7_656 ?
Fe12 As13 Fe6 144.49(16) 6_566 7_656 ?
Fe5 As13 Fe6 58.55(4) 7_656 7_656 ?
Fe5 As13 Fe6 94.18(5) 1_556 7_656 ?
Fe21 As13 Fe6 129.79(5) . 7_656 ?
Fe12 As13 Fe6 144.49(16) 5_666 1_556 ?
Fe12 As13 Fe6 123.69(16) 6_566 1_556 ?
Fe5 As13 Fe6 94.18(5) 7_656 1_556 ?
Fe5 As13 Fe6 58.55(4) 1_556 1_556 ?
Fe21 As13 Fe6 129.79(5) . 1_556 ?
Fe6 As13 Fe6 65.11(6) 7_656 1_556 ?
Fe12 As13 Fe17 142.5(2) 5_666 . ?
Fe12 As13 Fe17 142.5(2) 6_566 . ?
Fe5 As13 Fe17 129.49(11) 7_656 . ?
Fe5 As13 Fe17 129.49(11) 1_556 . ?
Fe21 As13 Fe17 71.03(15) . . ?
Fe6 As13 Fe17 71.89(12) 7_656 . ?
Fe6 As13 Fe17 71.89(12) 1_556 . ?
Fe12 As13 Fe10 144.9(3) 5_666 6_566 ?
Fe12 As13 Fe10 139.2(3) 6_566 6_566 ?
Fe5 As13 Fe10 134.4(2) 7_656 6_566 ?
Fe5 As13 Fe10 124.1(2) 1_556 6_566 ?
Fe21 As13 Fe10 71.2(2) . 6_566 ?
Fe6 As13 Fe10 76.0(2) 7_656 6_566 ?
Fe6 As13 Fe10 67.9(2) 1_556 6_566 ?
Fe17 As13 Fe10 7.20(17) . 6_566 ?
Fe12 As13 Fe10 139.2(3) 5_666 4_656 ?
Fe12 As13 Fe10 144.9(3) 6_566 4_656 ?
Fe5 As13 Fe10 124.15(19) 7_656 4_656 ?
Fe5 As13 Fe10 134.4(2) 1_556 4_656 ?
Fe21 As13 Fe10 71.2(2) . 4_656 ?
Fe6 As13 Fe10 67.9(2) 7_656 4_656 ?
Fe6 As13 Fe10 76.0(2) 1_556 4_656 ?
Fe17 As13 Fe10 7.20(17) . 4_656 ?
Fe10 As13 Fe10 14.4(3) 6_566 4_656 ?
Fe12 As13 La2 70.46(15) 5_666 6_666 ?
Fe12 As13 La2 96.47(16) 6_566 6_666 ?
Fe5 As13 La2 75.55(3) 7_656 6_666 ?
Fe5 As13 La2 140.84(4) 1_556 6_666 ?
Fe21 As13 La2 68.073(19) . 6_666 ?
Fe6 As13 La2 75.27(3) 7_656 6_666 ?
Fe6 As13 La2 138.07(4) 1_556 6_666 ?
Fe17 As13 La2 83.61(6) . 6_666 ?
Fe10 As13 La2 90.35(18) 6_566 6_666 ?
Fe10 As13 La2 76.91(18) 4_656 6_666 ?
Fe12 As13 La2 96.47(16) 5_666 4_556 ?
Fe12 As13 La2 70.46(15) 6_566 4_556 ?
Fe5 As13 La2 140.84(4) 7_656 4_556 ?
Fe5 As13 La2 75.55(3) 1_556 4_556 ?
Fe21 As13 La2 68.073(19) . 4_556 ?
Fe6 As13 La2 138.07(4) 7_656 4_556 ?
Fe6 As13 La2 75.27(3) 1_556 4_556 ?
Fe17 As13 La2 83.61(6) . 4_556 ?
Fe10 As13 La2 76.91(18) 6_566 4_556 ?
Fe10 As13 La2 90.35(18) 4_656 4_556 ?
La2 As13 La2 136.13(4) 6_666 4_556 ?
Fe18 As14 Fe22 99.57(7) . . ?
Fe18 As14 Fe1 67.71(4) . . ?
Fe22 As14 Fe1 122.08(4) . . ?
Fe18 As14 Fe1 67.71(4) . 7_655 ?
Fe22 As14 Fe1 122.08(4) . 7_655 ?
Fe1 As14 Fe1 105.17(7) . 7_655 ?
Fe18 As14 Fe7 60.68(4) . 4_656 ?
Fe22 As14 Fe7 60.49(4) . 4_656 ?
Fe1 As14 Fe7 127.31(6) . 4_656 ?
Fe1 As14 Fe7 64.84(4) 7_655 4_656 ?
Fe18 As14 Fe7 60.68(4) . 6_566 ?
Fe22 As14 Fe7 60.49(4) . 6_566 ?
Fe1 As14 Fe7 64.84(4) . 6_566 ?
Fe1 As14 Fe7 127.31(6) 7_655 6_566 ?
Fe7 As14 Fe7 80.95(6) 4_656 6_566 ?
Fe18 As14 Fe20 106.18(11) . . ?
Fe22 As14 Fe20 154.25(12) . . ?
Fe1 As14 Fe20 69.51(6) . . ?
Fe1 As14 Fe20 69.51(6) 7_655 . ?
Fe7 As14 Fe20 134.07(6) 4_656 . ?
Fe7 As14 Fe20 134.07(6) 6_566 . ?
Fe18 As14 Fe19 99.02(10) . . ?
Fe22 As14 Fe19 161.41(11) . . ?
Fe1 As14 Fe19 65.84(6) . . ?
Fe1 As14 Fe19 65.84(6) 7_655 . ?
Fe7 As14 Fe19 130.67(6) 4_656 . ?
Fe7 As14 Fe19 130.67(6) 6_566 . ?
Fe20 As14 Fe19 7.16(13) . . ?
Fe18 As14 La3 133.100(18) . 5_666 ?
Fe22 As14 La3 81.60(4) . 5_666 ?
Fe1 As14 La3 148.67(5) . 5_666 ?
Fe1 As14 La3 72.27(3) 7_655 5_666 ?
Fe7 As14 La3 80.90(3) 4_656 5_666 ?
Fe7 As14 La3 142.08(5) 6_566 5_666 ?
Fe20 As14 La3 80.86(7) . 5_666 ?
Fe19 As14 La3 85.72(7) . 5_666 ?
Fe18 As14 La3 133.100(18) . 6_566 ?
Fe22 As14 La3 81.60(4) . 6_566 ?
Fe1 As14 La3 72.27(3) . 6_566 ?
Fe1 As14 La3 148.67(5) 7_655 6_566 ?
Fe7 As14 La3 142.08(5) 4_656 6_566 ?
Fe7 As14 La3 80.90(3) 6_566 6_566 ?
Fe20 As14 La3 80.86(7) . 6_566 ?
Fe19 As14 La3 85.72(7) . 6_566 ?
La3 As14 La3 93.68(3) 5_666 6_566 ?
Fe5 As15 Fe5 69.97(6) . 7_655 ?
Fe5 As15 Fe5 111.30(8) . 2_565 ?
Fe5 As15 Fe5 72.89(6) 7_655 2_565 ?
Fe5 As15 Fe5 72.89(6) . 8_575 ?
Fe5 As15 Fe5 111.30(8) 7_655 8_575 ?
Fe5 As15 Fe5 69.97(6) 2_565 8_575 ?
Fe5 As15 Fe20 135.01(6) . 2_565 ?
Fe5 As15 Fe20 135.01(6) 7_655 2_565 ?
Fe5 As15 Fe20 63.28(7) 2_565 2_565 ?
Fe5 As15 Fe20 63.28(7) 8_575 2_565 ?
Fe5 As15 Fe20 63.28(7) . . ?
Fe5 As15 Fe20 63.28(7) 7_655 . ?
Fe5 As15 Fe20 135.01(6) 2_565 . ?
Fe5 As15 Fe20 135.01(6) 8_575 . ?
Fe20 As15 Fe20 153.61(18) 2_565 . ?
Fe5 As15 La3 143.03(3) . 5_666 ?
Fe5 As15 La3 83.88(3) 7_655 5_666 ?
Fe5 As15 La3 83.88(3) 2_565 5_666 ?
Fe5 As15 La3 143.03(3) 8_575 5_666 ?
Fe20 As15 La3 81.95(6) 2_565 5_666 ?
Fe20 As15 La3 81.95(6) . 5_666 ?
Fe5 As15 La3 83.88(3) . 6_566 ?
Fe5 As15 La3 143.03(3) 7_655 6_566 ?
Fe5 As15 La3 143.03(3) 2_565 6_566 ?
Fe5 As15 La3 83.88(3) 8_575 6_566 ?
Fe20 As15 La3 81.95(6) 2_565 6_566 ?
Fe20 As15 La3 81.95(6) . 6_566 ?
La3 As15 La3 104.32(5) 5_666 6_566 ?
Fe11 As16 Fe11 94.83(9) 2 . ?
Fe11 As16 Fe15 63.95(4) 2 2 ?
Fe11 As16 Fe15 63.95(4) . 2 ?
Fe11 As16 Fe15 63.95(4) 2 . ?
Fe11 As16 Fe15 63.95(4) . . ?
Fe15 As16 Fe15 99.07(9) 2 . ?
Fe11 As16 Fe23 132.58(5) 2 . ?
Fe11 As16 Fe23 132.58(5) . . ?
Fe15 As16 Fe23 130.46(4) 2 . ?
Fe15 As16 Fe23 130.46(4) . . ?
Fe11 As16 La2 134.42(3) 2 . ?
Fe11 As16 La2 71.92(3) . . ?
Fe15 As16 La2 134.04(3) 2 . ?
Fe15 As16 La2 71.24(3) . . ?
Fe23 As16 La2 73.27(3) . . ?
Fe11 As16 La2 71.92(3) 2 2 ?
Fe11 As16 La2 134.42(3) . 2 ?
Fe15 As16 La2 71.24(3) 2 2 ?
Fe15 As16 La2 134.04(3) . 2 ?
Fe23 As16 La2 73.27(3) . 2 ?
La2 As16 La2 146.55(6) . 2 ?
Fe11 As16 La2 71.92(3) 2 7_655 ?
Fe11 As16 La2 134.42(3) . 7_655 ?
Fe15 As16 La2 134.04(3) 2 7_655 ?
Fe15 As16 La2 71.24(3) . 7_655 ?
Fe23 As16 La2 73.27(3) . 7_655 ?
La2 As16 La2 86.63(2) . 7_655 ?
La2 As16 La2 83.86(2) 2 7_655 ?
Fe11 As16 La2 134.42(3) 2 8_565 ?
Fe11 As16 La2 71.92(3) . 8_565 ?
Fe15 As16 La2 71.24(3) 2 8_565 ?
Fe15 As16 La2 134.04(3) . 8_565 ?
Fe23 As16 La2 73.27(3) . 8_565 ?
La2 As16 La2 83.86(2) . 8_565 ?
La2 As16 La2 86.63(2) 2 8_565 ?
La2 As16 La2 146.55(6) 7_655 8_565 ?
Fe4 As17 Fe4 64.00(6) 2 7_655 ?
Fe4 As17 Fe4 99.95(8) 2 . ?
Fe4 As17 Fe4 67.12(6) 7_655 . ?
Fe4 As17 Fe4 67.12(6) 2 8_565 ?
Fe4 As17 Fe4 99.95(8) 7_655 8_565 ?
Fe4 As17 Fe4 64.00(6) . 8_565 ?
Fe4 As17 Fe24 130.02(4) 2 . ?
Fe4 As17 Fe24 130.02(4) 7_655 . ?
Fe4 As17 Fe24 130.02(4) . . ?
Fe4 As17 Fe24 130.02(4) 8_565 . ?
Fe4 As17 La4 132.82(4) 2 . ?
Fe4 As17 La4 69.93(3) 7_655 . ?
Fe4 As17 La4 69.93(3) . . ?
Fe4 As17 La4 132.82(4) 8_565 . ?
Fe24 As17 La4 74.83(3) . . ?
Fe4 As17 La4 69.93(3) 2 2 ?
Fe4 As17 La4 132.82(4) 7_655 2 ?
Fe4 As17 La4 132.82(4) . 2 ?
Fe4 As17 La4 69.93(3) 8_565 2 ?
Fe24 As17 La4 74.83(3) . 2 ?
La4 As17 La4 149.66(6) . 2 ?
Fe4 As17 La3 70.49(3) 2 . ?
Fe4 As17 La3 70.49(3) 7_655 . ?
Fe4 As17 La3 136.10(4) . . ?
Fe4 As17 La3 136.10(4) 8_565 . ?
Fe24 As17 La3 72.51(3) . . ?
La4 As17 La3 85.489(15) . . ?
La4 As17 La3 85.489(15) 2 . ?
Fe4 As17 La3 136.10(4) 2 2 ?
Fe4 As17 La3 136.10(4) 7_655 2 ?
Fe4 As17 La3 70.49(3) . 2 ?
Fe4 As17 La3 70.49(3) 8_565 2 ?
Fe24 As17 La3 72.51(3) . 2 ?
La4 As17 La3 85.489(15) . 2 ?
La4 As17 La3 85.489(15) 2 2 ?
La3 As17 La3 145.02(6) . 2 ?
As1 Fe1 As14 102.21(5) . . ?
As1 Fe1 As3 100.87(5) . 4_556 ?
As14 Fe1 As3 96.34(5) . 4_556 ?
As1 Fe1 As4 97.63(5) . 4_556 ?
As14 Fe1 As4 159.77(6) . 4_556 ?
As3 Fe1 As4 83.63(4) 4_556 4_556 ?
As1 Fe1 As12 100.00(5) . . ?
As14 Fe1 As12 76.12(4) . . ?
As3 Fe1 As12 158.90(6) 4_556 . ?
As4 Fe1 As12 96.71(5) 4_556 . ?
As1 Fe1 Fe3 134.27(6) . . ?
As14 Fe1 Fe3 108.30(5) . . ?
As3 Fe1 Fe3 108.52(5) 4_556 . ?
As4 Fe1 Fe3 53.38(4) 4_556 . ?
As12 Fe1 Fe3 57.24(4) . . ?
As1 Fe1 Fe7 139.25(6) . 6_566 ?
As14 Fe1 Fe7 57.91(4) . 6_566 ?
As3 Fe1 Fe7 53.16(4) 4_556 6_566 ?
As4 Fe1 Fe7 108.11(5) 4_556 6_566 ?
As12 Fe1 Fe7 107.50(5) . 6_566 ?
Fe3 Fe1 Fe7 86.34(5) . 6_566 ?
As1 Fe1 Fe18 145.07(6) . . ?
As14 Fe1 Fe18 53.66(4) . . ?
As3 Fe1 Fe18 106.22(5) 4_556 . ?
As4 Fe1 Fe18 106.82(5) 4_556 . ?
As12 Fe1 Fe18 53.37(4) . . ?
Fe3 Fe1 Fe18 54.98(4) . . ?
Fe7 Fe1 Fe18 54.38(4) 6_566 . ?
As1 Fe1 Fe2 134.68(5) . 4_556 ?
As14 Fe1 Fe2 114.27(5) . 4_556 ?
As3 Fe1 Fe2 51.00(4) 4_556 4_556 ?
As4 Fe1 Fe2 50.88(4) 4_556 4_556 ?
As12 Fe1 Fe2 113.73(5) . 4_556 ?
Fe3 Fe1 Fe2 57.68(4) . 4_556 ?
Fe7 Fe1 Fe2 57.38(4) 6_566 4_556 ?
Fe18 Fe1 Fe2 80.15(4) . 4_556 ?
As1 Fe1 Fe20 56.15(6) . . ?
As14 Fe1 Fe20 56.01(8) . . ?
As3 Fe1 Fe20 131.00(10) 4_556 . ?
As4 Fe1 Fe20 136.69(10) 4_556 . ?
As12 Fe1 Fe20 60.77(8) . . ?
Fe3 Fe1 Fe20 117.99(9) . . ?
Fe7 Fe1 Fe20 113.73(9) 6_566 . ?
Fe18 Fe1 Fe20 89.18(7) . . ?
Fe2 Fe1 Fe20 168.95(8) 4_556 . ?
As1 Fe1 Fe19 55.97(6) . . ?
As14 Fe1 Fe19 61.98(8) . . ?
As3 Fe1 Fe19 138.66(10) 4_556 . ?
As4 Fe1 Fe19 129.09(10) 4_556 . ?
As12 Fe1 Fe19 54.80(8) . . ?
Fe3 Fe1 Fe19 111.61(9) . . ?
Fe7 Fe1 Fe19 119.88(9) 6_566 . ?
Fe18 Fe1 Fe19 89.11(7) . . ?
Fe2 Fe1 Fe19 168.02(8) 4_556 . ?
Fe20 Fe1 Fe19 8.25(10) . . ?
As1 Fe1 La3 64.91(3) . 6_566 ?
As14 Fe1 La3 62.64(3) . 6_566 ?
As3 Fe1 La3 58.51(3) 4_556 6_566 ?
As4 Fe1 La3 131.33(5) 4_556 6_566 ?
As12 Fe1 La3 129.83(5) . 6_566 ?
Fe3 Fe1 La3 160.68(5) . 6_566 ?
Fe7 Fe1 La3 74.39(4) 6_566 6_566 ?
Fe18 Fe1 La3 112.09(5) . 6_566 ?
Fe2 Fe1 La3 108.72(4) 4_556 6_566 ?
Fe20 Fe1 La3 72.54(9) . 6_566 ?
Fe19 Fe1 La3 80.16(9) . 6_566 ?
As5 Fe2 As4 114.16(5) 7_655 . ?
As5 Fe2 As3 114.81(5) 7_655 . ?
As4 Fe2 As3 92.32(5) . . ?
As5 Fe2 As9 107.73(5) 7_655 . ?
As4 Fe2 As9 112.78(6) . . ?
As3 Fe2 As9 114.67(6) . . ?
As5 Fe2 Fe13 123.79(6) 7_655 . ?
As4 Fe2 Fe13 56.19(5) . . ?
As3 Fe2 Fe13 120.50(6) . . ?
As9 Fe2 Fe13 57.06(5) . . ?
As5 Fe2 Fe15 126.57(6) 7_655 . ?
As4 Fe2 Fe15 118.65(6) . . ?
As3 Fe2 Fe15 56.81(4) . . ?
As9 Fe2 Fe15 58.21(5) . . ?
Fe13 Fe2 Fe15 92.91(5) . . ?
As5 Fe2 Fe3 59.51(4) 7_655 4_546 ?
As4 Fe2 Fe3 54.68(4) . 4_546 ?
As3 Fe2 Fe3 112.76(5) . 4_546 ?
As9 Fe2 Fe3 131.34(6) . 4_546 ?
Fe13 Fe2 Fe3 89.67(5) . 4_546 ?
Fe15 Fe2 Fe3 168.85(6) . 4_546 ?
As5 Fe2 Fe7 59.65(4) 7_655 7_655 ?
As4 Fe2 Fe7 115.19(5) . 7_655 ?
As3 Fe2 Fe7 55.17(4) . 7_655 ?
As9 Fe2 Fe7 131.11(6) . 7_655 ?
Fe13 Fe2 Fe7 171.21(6) . 7_655 ?
Fe15 Fe2 Fe7 90.24(5) . 7_655 ?
Fe3 Fe2 Fe7 85.72(5) 4_546 7_655 ?
As5 Fe2 Fe1 88.32(5) 7_655 4_546 ?
As4 Fe2 Fe1 57.29(4) . 4_546 ?
As3 Fe2 Fe1 56.99(4) . 4_546 ?
As9 Fe2 Fe1 163.91(6) . 4_546 ?
Fe13 Fe2 Fe1 113.19(6) . 4_546 ?
Fe15 Fe2 Fe1 113.27(5) . 4_546 ?
Fe3 Fe2 Fe1 55.93(4) 4_546 4_546 ?
Fe7 Fe2 Fe1 58.07(4) 7_655 4_546 ?
As5 Fe2 La2 61.75(3) 7_655 . ?
As4 Fe2 La2 173.85(5) . . ?
As3 Fe2 La2 93.65(4) . . ?
As9 Fe2 La2 65.88(4) . . ?
Fe13 Fe2 La2 121.35(5) . . ?
Fe15 Fe2 La2 66.21(4) . . ?
Fe3 Fe2 La2 121.19(5) 4_546 . ?
Fe7 Fe2 La2 67.40(4) 7_655 . ?
Fe1 Fe2 La2 125.45(4) 4_546 . ?
As5 Fe2 La1 59.52(3) 7_655 8_565 ?
As4 Fe2 La1 91.17(4) . 8_565 ?
As3 Fe2 La1 174.25(5) . 8_565 ?
As9 Fe2 La1 67.98(4) . 8_565 ?
Fe13 Fe2 La1 65.25(4) . 8_565 ?
Fe15 Fe2 La1 124.93(5) . 8_565 ?
Fe3 Fe2 La1 65.87(3) 4_546 8_565 ?
Fe7 Fe2 La1 119.13(4) 7_655 8_565 ?
Fe1 Fe2 La1 121.78(4) 4_546 8_565 ?
La2 Fe2 La1 82.76(3) . 8_565 ?
As4 Fe3 As4 106.56(5) 4_556 8_565 ?
As4 Fe3 Fe18 124.93(6) 4_556 . ?
As4 Fe3 Fe18 128.51(6) 8_565 . ?
As4 Fe3 As12 105.75(5) 4_556 . ?
As4 Fe3 As12 111.72(5) 8_565 . ?
Fe18 Fe3 As12 57.61(5) . . ?
As4 Fe3 Fe16 160.91(6) 4_556 . ?
As4 Fe3 Fe16 63.12(5) 8_565 . ?
Fe18 Fe3 Fe16 67.33(5) . . ?
As12 Fe3 Fe16 93.23(5) . . ?
As4 Fe3 As5 110.06(5) 4_556 6_566 ?
As4 Fe3 As5 107.80(5) 8_565 6_566 ?
Fe18 Fe3 As5 57.05(5) . 6_566 ?
As12 Fe3 As5 114.66(5) . 6_566 ?
Fe16 Fe3 As5 62.16(5) . 6_566 ?
As4 Fe3 Fe1 62.13(4) 4_556 . ?
As4 Fe3 Fe1 160.18(6) 8_565 . ?
Fe18 Fe3 Fe1 65.02(5) . . ?
As12 Fe3 Fe1 60.55(4) . . ?
Fe16 Fe3 Fe1 132.35(6) . . ?
As5 Fe3 Fe1 91.75(5) 6_566 . ?
As4 Fe3 Fe13 120.05(6) 4_556 2 ?
As4 Fe3 Fe13 56.20(5) 8_565 2 ?
Fe18 Fe3 Fe13 93.97(5) . 2 ?
As12 Fe3 Fe13 55.53(5) . 2 ?
Fe16 Fe3 Fe13 69.13(5) . 2 ?
As5 Fe3 Fe13 129.79(6) 6_566 2 ?
Fe1 Fe3 Fe13 113.38(6) . 2 ?
As4 Fe3 Fe2 55.95(4) 4_556 4_556 ?
As4 Fe3 Fe2 122.62(5) 8_565 4_556 ?
Fe18 Fe3 Fe2 89.65(5) . 4_556 ?
As12 Fe3 Fe2 125.43(6) . 4_556 ?
Fe16 Fe3 Fe2 114.28(6) . 4_556 ?
As5 Fe3 Fe2 54.14(4) 6_566 4_556 ?
Fe1 Fe3 Fe2 66.39(4) . 4_556 ?
Fe13 Fe3 Fe2 175.84(6) 2 4_556 ?
As4 Fe3 Fe3 54.04(4) 4_556 5_566 ?
As4 Fe3 Fe3 52.52(4) 8_565 5_566 ?
Fe18 Fe3 Fe3 178.96(8) . 5_566 ?
As12 Fe3 Fe3 122.49(7) . 5_566 ?
Fe16 Fe3 Fe3 113.61(7) . 5_566 ?
As5 Fe3 Fe3 122.83(7) 6_566 5_566 ?
Fe1 Fe3 Fe3 114.05(7) . 5_566 ?
Fe13 Fe3 Fe3 86.84(6) 2 5_566 ?
Fe2 Fe3 Fe3 89.53(6) 4_556 5_566 ?
As4 Fe3 La1 93.91(4) 4_556 5_566 ?
As4 Fe3 La1 57.27(3) 8_565 5_566 ?
Fe18 Fe3 La1 113.85(5) . 5_566 ?
As12 Fe3 La1 159.94(5) . 5_566 ?
Fe16 Fe3 La1 67.01(4) . 5_566 ?
As5 Fe3 La1 60.20(3) 6_566 5_566 ?
Fe1 Fe3 La1 135.55(5) . 5_566 ?
Fe13 Fe3 La1 111.03(5) 2 5_566 ?
Fe2 Fe3 La1 69.19(4) 4_556 5_566 ?
Fe3 Fe3 La1 66.42(4) 5_566 5_566 ?
As4 Fe3 La1 57.07(3) 4_556 . ?
As4 Fe3 La1 92.54(4) 8_565 . ?
Fe18 Fe3 La1 114.10(5) . . ?
As12 Fe3 La1 60.11(3) . . ?
Fe16 Fe3 La1 135.45(5) . . ?
As5 Fe3 La1 158.94(5) 6_566 . ?
Fe1 Fe3 La1 67.70(4) . . ?
Fe13 Fe3 La1 66.34(4) 2 . ?
Fe2 Fe3 La1 110.27(4) 4_556 . ?
Fe3 Fe3 La1 65.63(4) 5_566 . ?
La1 Fe3 La1 132.05(4) 5_566 . ?
As10 Fe4 As6 94.37(5) 1_556 1_556 ?
As10 Fe4 As1 109.92(5) 1_556 4_546 ?
As6 Fe4 As1 110.41(5) 1_556 4_546 ?
As10 Fe4 As17 111.50(5) 1_556 . ?
As6 Fe4 As17 114.60(5) 1_556 . ?
As1 Fe4 As17 114.32(5) 4_546 . ?
As10 Fe4 Fe4 118.34(4) 1_556 8_565 ?
As6 Fe4 Fe4 56.81(3) 1_556 8_565 ?
As1 Fe4 Fe4 130.35(3) 4_546 8_565 ?
As17 Fe4 Fe4 58.00(3) . 8_565 ?
As10 Fe4 Fe8 55.06(4) 1_556 6_556 ?
As6 Fe4 Fe8 115.61(5) 1_556 6_556 ?
As1 Fe4 Fe8 55.05(4) 4_546 6_556 ?
As17 Fe4 Fe8 128.71(5) . 6_556 ?
Fe4 Fe4 Fe8 170.97(3) 8_565 6_556 ?
As10 Fe4 Fe4 55.17(3) 1_556 7_655 ?
As6 Fe4 Fe4 118.76(4) 1_556 7_655 ?
As1 Fe4 Fe4 128.86(3) 4_546 7_655 ?
As17 Fe4 Fe4 56.44(3) . 7_655 ?
Fe4 Fe4 Fe4 90.0 8_565 7_655 ?
Fe8 Fe4 Fe4 90.12(3) 6_556 7_655 ?
As10 Fe4 Fe5 113.73(5) 1_556 4_546 ?
As6 Fe4 Fe5 53.66(4) 1_556 4_546 ?
As1 Fe4 Fe5 56.83(4) 4_546 4_546 ?
As17 Fe4 Fe5 133.86(5) . 4_546 ?
Fe4 Fe4 Fe5 92.07(3) 8_565 4_546 ?
Fe8 Fe4 Fe5 85.97(5) 6_556 4_546 ?
Fe4 Fe4 Fe5 167.85(3) 7_655 4_546 ?
As10 Fe4 Fe23 56.35(4) 1_556 1_556 ?
As6 Fe4 Fe23 57.98(4) 1_556 1_556 ?
As1 Fe4 Fe23 157.51(6) 4_546 1_556 ?
As17 Fe4 Fe23 88.08(5) . 1_556 ?
Fe4 Fe4 Fe23 62.45(3) 8_565 1_556 ?
Fe8 Fe4 Fe23 109.94(5) 6_556 1_556 ?
Fe4 Fe4 Fe23 61.15(3) 7_655 1_556 ?
Fe5 Fe4 Fe23 109.53(5) 4_546 1_556 ?
As10 Fe4 La4 90.15(4) 1_556 . ?
As6 Fe4 La4 175.15(5) 1_556 . ?
As1 Fe4 La4 66.25(3) 4_546 . ?
As17 Fe4 La4 65.08(3) . . ?
Fe4 Fe4 La4 122.21(2) 8_565 . ?
Fe8 Fe4 La4 65.80(3) 6_556 . ?
Fe4 Fe4 La4 65.41(2) 7_655 . ?
Fe5 Fe4 La4 122.70(4) 4_546 . ?
Fe23 Fe4 La4 126.42(4) 1_556 . ?
As10 Fe4 La3 172.15(5) 1_556 2 ?
As6 Fe4 La3 93.41(4) 1_556 2 ?
As1 Fe4 La3 66.17(3) 4_546 2 ?
As17 Fe4 La3 65.90(3) . 2 ?
Fe4 Fe4 La3 67.182(19) 8_565 2 ?
Fe8 Fe4 La3 120.10(4) 6_556 2 ?
Fe4 Fe4 La3 121.27(2) 7_655 2 ?
Fe5 Fe4 La3 70.39(4) 4_546 2 ?
Fe23 Fe4 La3 129.62(4) 1_556 2 ?
La4 Fe4 La3 82.04(3) . 2 ?
As6 Fe5 As15 106.25(5) 5_565 . ?
As6 Fe5 Fe6 121.72(6) 5_565 . ?
As15 Fe5 Fe6 132.03(6) . . ?
As6 Fe5 As13 104.34(6) 5_565 1_554 ?
As15 Fe5 As13 108.81(5) . 1_554 ?
Fe6 Fe5 As13 61.18(5) . 1_554 ?
As6 Fe5 As1 109.21(5) 5_565 . ?
As15 Fe5 As1 104.82(6) . . ?
Fe6 Fe5 As1 61.55(4) . . ?
As13 Fe5 As1 122.48(6) 1_554 . ?
As6 Fe5 Fe5 131.67(4) 5_565 7_655 ?
As15 Fe5 Fe5 55.02(3) . 7_655 ?
Fe6 Fe5 Fe5 89.44(4) . 7_655 ?
As13 Fe5 Fe5 56.46(3) 1_554 7_655 ?
As1 Fe5 Fe5 118.40(3) . 7_655 ?
As6 Fe5 Fe20 160.42(9) 5_565 . ?
As15 Fe5 Fe20 66.21(9) . . ?
Fe6 Fe5 Fe20 68.29(10) . . ?
As13 Fe5 Fe20 95.24(9) 1_554 . ?
As1 Fe5 Fe20 58.63(6) . . ?
Fe5 Fe5 Fe20 60.31(5) 7_655 . ?
As6 Fe5 Fe4 54.66(4) 5_565 4_556 ?
As15 Fe5 Fe4 114.97(5) . 4_556 ?
Fe6 Fe5 Fe4 94.46(5) . 4_556 ?
As13 Fe5 Fe4 135.14(5) 1_554 4_556 ?
As1 Fe5 Fe4 54.63(4) . 4_556 ?
Fe5 Fe5 Fe4 167.85(3) 7_655 4_556 ?
Fe20 Fe5 Fe4 110.62(6) . 4_556 ?
As6 Fe5 Fe12 61.07(13) 5_565 6_565 ?
As15 Fe5 Fe12 90.38(12) . 6_565 ?
Fe6 Fe5 Fe12 111.33(8) . 6_565 ?
As13 Fe5 Fe12 54.17(9) 1_554 6_565 ?
As1 Fe5 Fe12 164.15(14) . 6_565 ?
Fe5 Fe5 Fe12 73.96(14) 7_655 6_565 ?
Fe20 Fe5 Fe12 134.21(15) . 6_565 ?
Fe4 Fe5 Fe12 114.96(14) 4_556 6_565 ?
As6 Fe5 Fe5 53.35(3) 5_565 8_575 ?
As15 Fe5 Fe5 53.55(3) . 8_575 ?
Fe6 Fe5 Fe5 170.96(4) . 8_575 ?
As13 Fe5 Fe5 111.32(4) 1_554 8_575 ?
As1 Fe5 Fe5 126.20(3) . 8_575 ?
Fe5 Fe5 Fe5 90.0 7_655 8_575 ?
Fe20 Fe5 Fe5 118.96(9) . 8_575 ?
Fe4 Fe5 Fe5 87.93(3) 4_556 8_575 ?
Fe12 Fe5 Fe5 59.92(7) 6_565 8_575 ?
As6 Fe5 Fe19 163.74(8) 5_565 . ?
As15 Fe5 Fe19 73.77(9) . . ?
Fe6 Fe5 Fe19 60.42(9) . . ?
As13 Fe5 Fe19 90.72(8) 1_554 . ?
As1 Fe5 Fe19 56.24(5) . . ?
Fe5 Fe5 Fe19 62.16(5) 7_655 . ?
Fe20 Fe5 Fe19 7.87(11) . . ?
Fe4 Fe5 Fe19 110.07(6) 4_556 . ?
Fe12 Fe5 Fe19 134.81(14) 6_565 . ?
Fe5 Fe5 Fe19 126.76(9) 8_575 . ?
As6 Fe5 La3 88.85(4) 5_565 6_566 ?
As15 Fe5 La3 54.93(4) . 6_566 ?
Fe6 Fe5 La3 121.94(5) . 6_566 ?
As13 Fe5 La3 162.07(5) 1_554 6_566 ?
As1 Fe5 La3 62.03(3) . 6_566 ?
Fe5 Fe5 La3 105.68(2) 7_655 6_566 ?
Fe20 Fe5 La3 71.98(9) . 6_566 ?
Fe4 Fe5 La3 62.57(3) 4_556 6_566 ?
Fe12 Fe5 La3 126.73(8) 6_565 6_566 ?
Fe5 Fe5 La3 66.828(18) 8_575 6_566 ?
Fe19 Fe5 La3 77.86(8) . 6_566 ?
As2 Fe6 As11 106.00(5) 4 . ?
As2 Fe6 Fe5 120.06(6) 4 . ?
As11 Fe6 Fe5 133.91(6) . . ?
As2 Fe6 As13 105.53(5) 4 1_554 ?
As11 Fe6 As13 110.57(5) . 1_554 ?
Fe5 Fe6 As13 60.27(5) . 1_554 ?
As2 Fe6 As1 107.34(5) 4 . ?
As11 Fe6 As1 105.61(5) . . ?
Fe5 Fe6 As1 60.86(4) . . ?
As13 Fe6 As1 120.90(6) 1_554 . ?
As2 Fe6 Fe6 133.17(3) 4 7_655 ?
As11 Fe6 Fe6 55.69(3) . 7_655 ?
Fe5 Fe6 Fe6 90.56(4) . 7_655 ?
As13 Fe6 Fe6 57.45(3) 1_554 7_655 ?
As1 Fe6 Fe6 118.82(3) . 7_655 ?
As2 Fe6 Fe19 159.39(9) 4 . ?
As11 Fe6 Fe19 67.25(10) . . ?
Fe5 Fe6 Fe19 68.84(10) . . ?
As13 Fe6 Fe19 95.01(9) 1_554 . ?
As1 Fe6 Fe19 58.86(6) . . ?
Fe6 Fe6 Fe19 60.53(5) 7_655 . ?
As2 Fe6 Fe9 53.42(4) 4 6_565 ?
As11 Fe6 Fe9 53.89(4) . 6_565 ?
Fe5 Fe6 Fe9 168.81(6) . 6_565 ?
As13 Fe6 Fe9 110.94(5) 1_554 6_565 ?
As1 Fe6 Fe9 128.13(5) . 6_565 ?
Fe6 Fe6 Fe9 89.69(3) 7_655 6_565 ?
Fe19 Fe6 Fe9 120.63(10) . 6_565 ?
As2 Fe6 Fe8 54.20(4) 4 7_655 ?
As11 Fe6 Fe8 115.89(5) . 7_655 ?
Fe5 Fe6 Fe8 91.52(5) . 7_655 ?
As13 Fe6 Fe8 132.79(5) 1_554 7_655 ?
As1 Fe6 Fe8 53.17(4) . 7_655 ?
Fe6 Fe6 Fe8 168.39(3) 7_655 7_655 ?
Fe19 Fe6 Fe8 109.80(6) . 7_655 ?
Fe9 Fe6 Fe8 90.46(5) 6_565 7_655 ?
As2 Fe6 Fe10 66.44(17) 4 6_565 ?
As11 Fe6 Fe10 83.35(18) . 6_565 ?
Fe5 Fe6 Fe10 115.17(19) . 6_565 ?
As13 Fe6 Fe10 56.82(19) 1_554 6_565 ?
As1 Fe6 Fe10 170.52(18) . 6_565 ?
Fe6 Fe6 Fe10 68.64(16) 7_655 6_565 ?
Fe19 Fe6 Fe10 129.13(17) . 6_565 ?
Fe9 Fe6 Fe10 54.78(19) 6_565 6_565 ?
Fe8 Fe6 Fe10 120.38(17) 7_655 6_565 ?
As2 Fe6 Fe20 161.85(7) 4 . ?
As11 Fe6 Fe20 74.69(9) . . ?
Fe5 Fe6 Fe20 61.20(9) . . ?
As13 Fe6 Fe20 90.76(8) 1_554 . ?
As1 Fe6 Fe20 56.14(5) . . ?
Fe6 Fe6 Fe20 62.68(5) 7_655 . ?
Fe19 Fe6 Fe20 7.64(11) . . ?
Fe9 Fe6 Fe20 128.23(10) 6_565 . ?
Fe8 Fe6 Fe20 108.67(6) 7_655 . ?
Fe10 Fe6 Fe20 130.94(17) 6_565 . ?
As2 Fe6 Fe17 71.91(7) 4 1_554 ?
As11 Fe6 Fe17 79.99(11) . 1_554 ?
Fe5 Fe6 Fe17 114.29(13) . 1_554 ?
As13 Fe6 Fe17 54.72(12) 1_554 1_554 ?
As1 Fe6 Fe17 174.23(13) . 1_554 ?
Fe6 Fe6 Fe17 62.97(6) 7_655 1_554 ?
Fe19 Fe6 Fe17 123.46(8) . 1_554 ?
Fe9 Fe6 Fe17 56.27(12) 6_565 1_554 ?
Fe8 Fe6 Fe17 125.96(7) 7_655 1_554 ?
Fe10 Fe6 Fe17 5.68(19) 6_565 1_554 ?
Fe20 Fe6 Fe17 125.34(8) . 1_554 ?
As3 Fe7 As7 109.21(5) 7_655 . ?
As3 Fe7 Fe18 121.19(6) 7_655 6_656 ?
As7 Fe7 Fe18 129.60(6) . 6_656 ?
As3 Fe7 Fe22 118.56(6) 7_655 5_666 ?
As7 Fe7 Fe22 58.94(6) . 5_666 ?
Fe18 Fe7 Fe22 94.55(5) 6_656 5_666 ?
As3 Fe7 Fe21 160.80(6) 7_655 6_656 ?
As7 Fe7 Fe21 62.52(5) . 6_656 ?
Fe18 Fe7 Fe21 69.32(5) 6_656 6_656 ?
Fe22 Fe7 Fe21 73.48(6) 5_666 6_656 ?
As3 Fe7 As5 108.73(5) 7_655 . ?
As7 Fe7 As5 108.52(5) . . ?
Fe18 Fe7 As5 56.51(4) 6_656 . ?
Fe22 Fe7 As5 132.65(6) 5_666 . ?
Fe21 Fe7 As5 61.87(5) 6_656 . ?
As3 Fe7 As14 100.79(5) 7_655 6_656 ?
As7 Fe7 As14 116.34(6) . 6_656 ?
Fe18 Fe7 As14 56.45(5) 6_656 6_656 ?
Fe22 Fe7 As14 57.40(5) 5_666 6_656 ?
Fe21 Fe7 As14 98.36(5) 6_656 6_656 ?
As5 Fe7 As14 112.79(5) . 6_656 ?
As3 Fe7 Fe2 55.21(4) 7_655 7_655 ?
As7 Fe7 Fe2 122.70(6) . 7_655 ?
Fe18 Fe7 Fe2 88.53(5) 6_656 7_655 ?
Fe22 Fe7 Fe2 173.65(7) 5_666 7_655 ?
Fe21 Fe7 Fe2 112.84(6) 6_656 7_655 ?
As5 Fe7 Fe2 53.53(4) . 7_655 ?
As14 Fe7 Fe2 120.64(5) 6_656 7_655 ?
As3 Fe7 Fe1 59.77(4) 7_655 6_656 ?
As7 Fe7 Fe1 162.18(6) . 6_656 ?
Fe18 Fe7 Fe1 63.19(5) 6_656 6_656 ?
Fe22 Fe7 Fe1 111.99(7) 5_666 6_656 ?
Fe21 Fe7 Fe1 132.43(6) 6_656 6_656 ?
As5 Fe7 Fe1 88.88(5) . 6_656 ?
As14 Fe7 Fe1 57.24(4) 6_656 6_656 ?
Fe2 Fe7 Fe1 64.55(4) 7_655 6_656 ?
As3 Fe7 Fe11 55.18(4) 7_655 2 ?
As7 Fe7 Fe11 54.06(4) . 2 ?
Fe18 Fe7 Fe11 176.06(6) 6_656 2 ?
Fe22 Fe7 Fe11 88.87(4) 5_666 2 ?
Fe21 Fe7 Fe11 113.67(6) 6_656 2 ?
As5 Fe7 Fe11 122.09(5) . 2 ?
As14 Fe7 Fe11 124.45(6) 6_656 2 ?
Fe2 Fe7 Fe11 87.88(5) 7_655 2 ?
Fe1 Fe7 Fe11 113.66(6) 6_656 2 ?
As3 Fe7 La2 92.74(4) 7_655 7_655 ?
As7 Fe7 La2 59.93(3) . 7_655 ?
Fe18 Fe7 La2 114.38(5) 6_656 7_655 ?
Fe22 Fe7 La2 117.41(6) 5_666 7_655 ?
Fe21 Fe7 La2 68.07(4) 6_656 7_655 ?
As5 Fe7 La2 60.04(3) . 7_655 ?
As14 Fe7 La2 166.32(5) 6_656 7_655 ?
Fe2 Fe7 La2 65.96(3) 7_655 7_655 ?
Fe1 Fe7 La2 130.49(5) 6_656 7_655 ?
Fe11 Fe7 La2 65.48(4) 2 7_655 ?
As10 Fe8 As2 95.14(5) 6_665 6_665 ?
As10 Fe8 As1 112.13(5) 6_665 7_655 ?
As2 Fe8 As1 110.82(5) 6_665 7_655 ?
As10 Fe8 As8 110.05(5) 6_665 6_666 ?
As2 Fe8 As8 112.66(5) 6_665 6_666 ?
As1 Fe8 As8 114.48(5) 7_655 6_666 ?
As10 Fe8 Fe9 117.49(6) 6_665 8_565 ?
As2 Fe8 Fe9 56.37(4) 6_665 8_565 ?
As1 Fe8 Fe9 129.35(6) 7_655 8_565 ?
As8 Fe8 Fe9 56.54(4) 6_666 8_565 ?
As10 Fe8 Fe4 55.63(4) 6_665 6_666 ?
As2 Fe8 Fe4 117.44(5) 6_665 6_666 ?
As1 Fe8 Fe4 56.70(4) 7_655 6_666 ?
As8 Fe8 Fe4 128.56(6) 6_666 6_666 ?
Fe9 Fe8 Fe4 171.66(6) 8_565 6_666 ?
As10 Fe8 Fe8 54.72(3) 6_665 7_755 ?
As2 Fe8 Fe8 118.33(3) 6_665 7_755 ?
As1 Fe8 Fe8 129.60(3) 7_655 7_755 ?
As8 Fe8 Fe8 55.52(3) 6_666 7_755 ?
Fe9 Fe8 Fe8 88.92(3) 8_565 7_755 ?
Fe4 Fe8 Fe8 89.88(3) 6_666 7_755 ?
As10 Fe8 Fe14 57.94(5) 6_665 6_665 ?
As2 Fe8 Fe14 57.96(3) 6_665 6_665 ?
As1 Fe8 Fe14 160.99(6) 7_655 6_665 ?
As8 Fe8 Fe14 84.52(5) 6_666 6_665 ?
Fe9 Fe8 Fe14 60.00(5) 8_565 6_665 ?
Fe4 Fe8 Fe14 112.42(6) 6_666 6_665 ?
Fe8 Fe8 Fe14 60.60(3) 7_755 6_665 ?
As10 Fe8 Fe6 115.37(5) 6_665 7_655 ?
As2 Fe8 Fe6 53.36(4) 6_665 7_655 ?
As1 Fe8 Fe6 57.48(4) 7_655 7_655 ?
As8 Fe8 Fe6 133.13(5) 6_666 7_655 ?
Fe9 Fe8 Fe6 91.48(5) 8_565 7_655 ?
Fe4 Fe8 Fe6 88.05(5) 6_666 7_655 ?
Fe8 Fe8 Fe6 168.39(3) 7_755 7_655 ?
Fe14 Fe8 Fe6 109.86(5) 6_665 7_655 ?
As10 Fe8 La4 90.25(4) 6_665 6_666 ?
As2 Fe8 La4 174.60(5) 6_665 6_666 ?
As1 Fe8 La4 66.51(3) 7_655 6_666 ?
As8 Fe8 La4 65.61(4) 6_666 6_666 ?
Fe9 Fe8 La4 121.19(5) 8_565 6_666 ?
Fe4 Fe8 La4 65.49(3) 6_666 6_666 ?
Fe8 Fe8 La4 65.37(2) 7_755 6_666 ?
Fe14 Fe8 La4 125.96(4) 6_665 6_666 ?
Fe6 Fe8 La4 123.61(4) 7_655 6_666 ?
As10 Fe8 La1 173.90(5) 6_665 7_655 ?
As2 Fe8 La1 90.60(4) 6_665 7_655 ?
As1 Fe8 La1 67.48(3) 7_655 7_655 ?
As8 Fe8 La1 65.60(3) 6_666 7_655 ?
Fe9 Fe8 La1 64.28(3) 8_565 7_655 ?
Fe4 Fe8 La1 123.10(4) 6_666 7_655 ?
Fe8 Fe8 La1 120.43(2) 7_755 7_655 ?
Fe14 Fe8 La1 124.28(5) 6_665 7_655 ?
Fe6 Fe8 La1 69.87(3) 7_655 7_655 ?
La4 Fe8 La1 84.04(3) 6_666 7_655 ?
As2 Fe9 As11 107.57(5) 7_655 6_655 ?
As2 Fe9 As2 104.10(5) 7_655 3 ?
As11 Fe9 As2 99.26(5) 6_655 3 ?
As2 Fe9 As8 118.01(6) 7_655 5_656 ?
As11 Fe9 As8 112.34(5) 6_655 5_656 ?
As2 Fe9 As8 113.63(5) 3 5_656 ?
As2 Fe9 Fe10 71.15(18) 7_655 . ?
As11 Fe9 Fe10 89.3(2) 6_655 . ?
As2 Fe9 Fe10 171.2(2) 3 . ?
As8 Fe9 Fe10 64.1(2) 5_656 . ?
As2 Fe9 Fe8 125.94(6) 7_655 8_565 ?
As11 Fe9 Fe8 124.20(6) 6_655 8_565 ?
As2 Fe9 Fe8 56.49(4) 3 8_565 ?
As8 Fe9 Fe8 57.39(4) 5_656 8_565 ?
Fe10 Fe9 Fe8 119.8(2) . 8_565 ?
As2 Fe9 Fe9 134.30(3) 7_655 7_755 ?
As11 Fe9 Fe9 55.78(3) 6_655 7_755 ?
As2 Fe9 Fe9 119.73(3) 3 7_755 ?
As8 Fe9 Fe9 56.57(3) 5_656 7_755 ?
Fe10 Fe9 Fe9 66.87(18) . 7_755 ?
Fe8 Fe9 Fe9 91.08(3) 8_565 7_755 ?
As2 Fe9 Fe17 77.21(8) 7_655 6_656 ?
As11 Fe9 Fe17 85.81(12) 6_655 6_656 ?
As2 Fe9 Fe17 173.99(14) 3 6_656 ?
As8 Fe9 Fe17 61.09(13) 5_656 6_656 ?
Fe10 Fe9 Fe17 6.3(2) . 6_656 ?
Fe8 Fe9 Fe17 117.91(14) 8_565 6_656 ?
Fe9 Fe9 Fe17 60.60(7) 7_755 6_656 ?
As2 Fe9 Fe14 155.06(6) 7_655 5_655 ?
As11 Fe9 Fe14 61.66(5) 6_655 5_655 ?
As2 Fe9 Fe14 59.22(4) 3 5_655 ?
As8 Fe9 Fe14 86.71(5) 5_656 5_655 ?
Fe10 Fe9 Fe14 127.73(18) . 5_655 ?
Fe8 Fe9 Fe14 63.02(5) 8_565 5_655 ?
Fe9 Fe9 Fe14 60.86(3) 7_755 5_655 ?
Fe17 Fe9 Fe14 121.46(8) 6_656 5_655 ?
As2 Fe9 Fe6 54.32(4) 7_655 6_655 ?
As11 Fe9 Fe6 54.60(4) 6_655 6_655 ?
As2 Fe9 Fe6 120.33(5) 3 6_655 ?
As8 Fe9 Fe6 125.70(6) 5_656 6_655 ?
Fe10 Fe9 Fe6 63.4(2) . 6_655 ?
Fe8 Fe9 Fe6 176.77(6) 8_565 6_655 ?
Fe9 Fe9 Fe6 90.31(3) 7_755 6_655 ?
Fe17 Fe9 Fe6 65.29(13) 6_656 6_655 ?
Fe14 Fe9 Fe6 115.30(6) 5_655 6_655 ?
As2 Fe9 Fe10 82.31(17) 7_655 7_755 ?
As11 Fe9 Fe10 82.25(18) 6_655 7_755 ?
As2 Fe9 Fe10 172.48(18) 3 7_755 ?
As8 Fe9 Fe10 59.26(18) 5_656 7_755 ?
Fe10 Fe9 Fe10 11.7(3) . 7_755 ?
Fe8 Fe9 Fe10 116.59(18) 8_565 7_755 ?
Fe9 Fe9 Fe10 55.13(16) 7_755 7_755 ?
Fe17 Fe9 Fe10 5.5(2) 6_656 7_755 ?
Fe14 Fe9 Fe10 115.99(17) 5_655 7_755 ?
Fe6 Fe9 Fe10 66.54(18) 6_655 7_755 ?
As2 Fe9 Fe9 52.81(4) 7_655 5_655 ?
As11 Fe9 Fe9 112.03(6) 6_655 5_655 ?
As2 Fe9 Fe9 51.29(4) 3 5_655 ?
As8 Fe9 Fe9 134.99(7) 5_656 5_655 ?
Fe10 Fe9 Fe9 123.49(19) . 5_655 ?
Fe8 Fe9 Fe9 91.08(6) 8_565 5_655 ?
Fe9 Fe9 Fe9 165.77(4) 7_755 5_655 ?
Fe17 Fe9 Fe9 129.70(9) 6_656 5_655 ?
Fe14 Fe9 Fe9 108.01(6) 5_655 5_655 ?
Fe6 Fe9 Fe9 86.88(5) 6_655 5_655 ?
Fe10 Fe9 Fe9 134.97(17) 7_755 5_655 ?
Fe17 Fe10 Fe10 3(3) 6_656 7_755 ?
Fe17 Fe10 As5 120(3) 6_656 . ?
Fe10 Fe10 As5 120.66(19) 7_755 . ?
Fe17 Fe10 As13 86(3) 6_656 6_656 ?
Fe10 Fe10 As13 82.80(17) 7_755 6_656 ?
As5 Fe10 As13 102.1(3) . 6_656 ?
Fe17 Fe10 Fe9 112(3) 6_656 . ?
Fe10 Fe10 Fe9 113.13(18) 7_755 . ?
As5 Fe10 Fe9 116.4(3) . . ?
As13 Fe10 Fe9 116.4(3) 6_656 . ?
Fe17 Fe10 As8 80(3) 6_656 5_656 ?
Fe10 Fe10 As8 83.09(17) 7_755 5_656 ?
As5 Fe10 As8 99.8(3) . 5_656 ?
As13 Fe10 As8 157.8(4) 6_656 5_656 ?
Fe9 Fe10 As8 55.01(19) . 5_656 ?
Fe17 Fe10 Fe6 114(3) 6_656 6_655 ?
Fe10 Fe10 Fe6 111.36(16) 7_755 6_655 ?
As5 Fe10 Fe6 119.6(3) . 6_655 ?
As13 Fe10 Fe6 55.29(18) 6_656 6_655 ?
Fe9 Fe10 Fe6 61.8(2) . 6_655 ?
As8 Fe10 Fe6 115.3(3) 5_656 6_655 ?
Fe17 Fe10 As2 158(3) 6_656 7_655 ?
Fe10 Fe10 As2 157.43(18) 7_755 7_655 ?
As5 Fe10 As2 81.9(2) . 7_655 ?
As13 Fe10 As2 91.3(3) 6_656 7_655 ?
Fe9 Fe10 As2 50.64(15) . 7_655 ?
As8 Fe10 As2 95.2(3) 5_656 7_655 ?
Fe6 Fe10 As2 49.24(14) 6_655 7_655 ?
Fe17 Fe10 As5 48(3) 6_656 7_755 ?
Fe10 Fe10 As5 48.30(17) 7_755 7_755 ?
As5 Fe10 As5 72.4(2) . 7_755 ?
As13 Fe10 As5 92.5(3) 6_656 7_755 ?
Fe9 Fe10 As5 145.1(4) . 7_755 ?
As8 Fe10 As5 90.9(3) 5_656 7_755 ?
Fe6 Fe10 As5 146.4(3) 6_655 7_755 ?
As2 Fe10 As5 154.2(3) 7_655 7_755 ?
Fe17 Fe10 Fe9 54(3) 6_656 7_755 ?
Fe10 Fe10 Fe9 55.13(16) 7_755 7_755 ?
As5 Fe10 Fe9 150.0(4) . 7_755 ?
As13 Fe10 Fe9 106.3(3) 6_656 7_755 ?
Fe9 Fe10 Fe9 58.00(19) . 7_755 ?
As8 Fe10 Fe9 51.50(16) 5_656 7_755 ?
Fe6 Fe10 Fe9 85.1(2) 6_655 7_755 ?
As2 Fe10 Fe9 106.6(3) 7_655 7_755 ?
As5 Fe10 Fe9 96.8(2) 7_755 7_755 ?
Fe17 Fe10 Fe21 85(3) 6_656 6_656 ?
Fe10 Fe10 Fe21 83.75(15) 7_755 6_656 ?
As5 Fe10 Fe21 57.42(19) . 6_656 ?
As13 Fe10 Fe21 53.43(18) 6_656 6_656 ?
Fe9 Fe10 Fe21 160.3(3) . 6_656 ?
As8 Fe10 Fe21 141.2(3) 5_656 6_656 ?
Fe6 Fe10 Fe21 103.5(3) 6_655 6_656 ?
As2 Fe10 Fe21 110.1(3) 7_655 6_656 ?
As5 Fe10 Fe21 53.98(16) 7_755 6_656 ?
Fe9 Fe10 Fe21 137.7(3) 7_755 6_656 ?
Fe17 Fe10 Fe16 81(3) 6_656 6_656 ?
Fe10 Fe10 Fe16 83.76(15) 7_755 6_656 ?
As5 Fe10 Fe16 57.15(19) . 6_656 ?
As13 Fe10 Fe16 143.0(4) 6_656 6_656 ?
Fe9 Fe10 Fe16 100.6(3) . 6_656 ?
As8 Fe10 Fe16 51.37(17) 5_656 6_656 ?
Fe6 Fe10 Fe16 159.9(3) 6_655 6_656 ?
As2 Fe10 Fe16 112.7(3) 7_655 6_656 ?
As5 Fe10 Fe16 53.75(16) 7_755 6_656 ?
Fe9 Fe10 Fe16 93.7(3) 7_755 6_656 ?
Fe21 Fe10 Fe16 90.9(3) 6_656 6_656 ?
As7 Fe11 As3 112.26(5) 2 8_565 ?
As7 Fe11 As3 112.26(5) 2 . ?
As3 Fe11 As3 94.00(7) 8_565 . ?
As7 Fe11 As16 107.64(7) 2 . ?
As3 Fe11 As16 115.19(5) 8_565 . ?
As3 Fe11 As16 115.19(5) . . ?
As7 Fe11 Fe15 126.19(5) 2 2 ?
As3 Fe11 Fe15 57.21(4) 8_565 2 ?
As3 Fe11 Fe15 120.67(7) . 2 ?
As16 Fe11 Fe15 58.10(5) . 2 ?
As7 Fe11 Fe15 126.19(5) 2 . ?
As3 Fe11 Fe15 120.67(7) 8_565 . ?
As3 Fe11 Fe15 57.21(4) . . ?
As16 Fe11 Fe15 58.10(5) . . ?
Fe15 Fe11 Fe15 91.93(7) 2 . ?
As7 Fe11 Fe7 57.67(4) 2 7_655 ?
As3 Fe11 Fe7 114.83(7) 8_565 7_655 ?
As3 Fe11 Fe7 54.62(4) . 7_655 ?
As16 Fe11 Fe7 129.51(5) . 7_655 ?
Fe15 Fe11 Fe7 171.59(8) 2 7_655 ?
Fe15 Fe11 Fe7 90.41(4) . 7_655 ?
As7 Fe11 Fe7 57.67(4) 2 2 ?
As3 Fe11 Fe7 54.62(4) 8_565 2 ?
As3 Fe11 Fe7 114.83(7) . 2 ?
As16 Fe11 Fe7 129.51(5) . 2 ?
Fe15 Fe11 Fe7 90.41(4) 2 2 ?
Fe15 Fe11 Fe7 171.59(8) . 2 ?
Fe7 Fe11 Fe7 86.15(7) 7_655 2 ?
As7 Fe11 Fe24 160.65(8) 2 . ?
As3 Fe11 Fe24 56.95(4) 8_565 . ?
As3 Fe11 Fe24 56.95(4) . . ?
As16 Fe11 Fe24 91.71(7) . . ?
Fe15 Fe11 Fe24 64.18(5) 2 . ?
Fe15 Fe11 Fe24 64.18(5) . . ?
Fe7 Fe11 Fe24 109.86(5) 7_655 . ?
Fe7 Fe11 Fe24 109.86(5) 2 . ?
As7 Fe11 La2 61.38(4) 2 . ?
As3 Fe11 La2 171.63(5) 8_565 . ?
As3 Fe11 La2 93.62(2) . . ?
As16 Fe11 La2 64.26(4) . . ?
Fe15 Fe11 La2 121.00(6) 2 . ?
Fe15 Fe11 La2 66.71(4) . . ?
Fe7 Fe11 La2 67.29(3) 7_655 . ?
Fe7 Fe11 La2 118.61(6) 2 . ?
Fe24 Fe11 La2 130.79(4) . . ?
As7 Fe11 La2 61.38(4) 2 8_565 ?
As3 Fe11 La2 93.62(2) 8_565 8_565 ?
As3 Fe11 La2 171.63(5) . 8_565 ?
As16 Fe11 La2 64.26(4) . 8_565 ?
Fe15 Fe11 La2 66.71(4) 2 8_565 ?
Fe15 Fe11 La2 121.00(6) . 8_565 ?
Fe7 Fe11 La2 118.61(6) 7_655 8_565 ?
Fe7 Fe11 La2 67.29(3) 2 8_565 ?
Fe24 Fe11 La2 130.79(4) . 8_565 ?
La2 Fe11 La2 78.58(4) . 8_565 ?
Fe12 Fe12 As13 76.06(15) 2_655 5_666 ?
Fe12 Fe12 As13 76.06(15) 2_655 6_656 ?
As13 Fe12 As13 144.3(3) 5_666 6_656 ?
Fe12 Fe12 As7 113.03(16) 2_655 . ?
As13 Fe12 As7 105.60(16) 5_666 . ?
As13 Fe12 As7 105.60(16) 6_656 . ?
Fe12 Fe12 As6 152.03(15) 2_655 2 ?
As13 Fe12 As6 97.11(16) 5_666 2 ?
As13 Fe12 As6 97.11(16) 6_656 2 ?
As7 Fe12 As6 94.9(2) . 2 ?
Fe12 Fe12 Fe5 106.04(14) 2_655 6_655 ?
As13 Fe12 Fe5 112.8(2) 5_666 6_655 ?
As13 Fe12 Fe5 55.52(10) 6_656 6_655 ?
As7 Fe12 Fe5 130.3(2) . 6_655 ?
As6 Fe12 Fe5 51.05(12) 2 6_655 ?
Fe12 Fe12 Fe5 106.04(14) 2_655 3_565 ?
As13 Fe12 Fe5 55.52(10) 5_666 3_565 ?
As13 Fe12 Fe5 112.8(2) 6_656 3_565 ?
As7 Fe12 Fe5 130.3(2) . 3_565 ?
As6 Fe12 Fe5 51.05(12) 2 3_565 ?
Fe5 Fe12 Fe5 60.16(14) 6_655 3_565 ?
Fe12 Fe12 Fe21 78.61(13) 2_655 5_666 ?
As13 Fe12 Fe21 53.58(8) 5_666 5_666 ?
As13 Fe12 Fe21 139.1(3) 6_656 5_666 ?
As7 Fe12 Fe21 56.92(12) . 5_666 ?
As6 Fe12 Fe21 119.47(17) 2 5_666 ?
Fe5 Fe12 Fe21 164.82(17) 6_655 5_666 ?
Fe5 Fe12 Fe21 104.75(5) 3_565 5_666 ?
Fe12 Fe12 Fe21 78.61(13) 2_655 6_656 ?
As13 Fe12 Fe21 139.1(3) 5_666 6_656 ?
As13 Fe12 Fe21 53.58(8) 6_656 6_656 ?
As7 Fe12 Fe21 56.92(12) . 6_656 ?
As6 Fe12 Fe21 119.47(17) 2 6_656 ?
Fe5 Fe12 Fe21 104.75(5) 6_655 6_656 ?
Fe5 Fe12 Fe21 164.82(17) 3_565 6_656 ?
Fe21 Fe12 Fe21 90.29(19) 5_666 6_656 ?
Fe12 Fe12 La2 138.88(8) 2_655 7_655 ?
As13 Fe12 La2 144.1(2) 5_666 7_655 ?
As13 Fe12 La2 69.06(9) 6_656 7_655 ?
As7 Fe12 La2 59.14(12) . 7_655 ?
As6 Fe12 La2 56.35(11) 2 7_655 ?
Fe5 Fe12 La2 71.27(11) 6_655 7_655 ?
Fe5 Fe12 La2 107.1(2) 3_565 7_655 ?
Fe21 Fe12 La2 115.0(2) 5_666 7_655 ?
Fe21 Fe12 La2 63.47(8) 6_656 7_655 ?
Fe12 Fe12 La2 138.88(8) 2_655 2 ?
As13 Fe12 La2 69.06(9) 5_666 2 ?
As13 Fe12 La2 144.1(2) 6_656 2 ?
As7 Fe12 La2 59.14(12) . 2 ?
As6 Fe12 La2 56.35(11) 2 2 ?
Fe5 Fe12 La2 107.1(2) 6_655 2 ?
Fe5 Fe12 La2 71.27(11) 3_565 2 ?
Fe21 Fe12 La2 63.47(8) 5_666 2 ?
Fe21 Fe12 La2 115.0(2) 6_656 2 ?
La2 Fe12 La2 75.68(13) 7_655 2 ?
As4 Fe13 As4 87.12(7) 7_655 . ?
As4 Fe13 As12 115.31(6) 7_655 2 ?
As4 Fe13 As12 115.31(6) . 2 ?
As4 Fe13 As9 112.03(6) 7_655 . ?
As4 Fe13 As9 112.03(6) . . ?
As12 Fe13 As9 112.66(7) 2 . ?
As4 Fe13 Fe3 56.27(4) 7_655 2 ?
As4 Fe13 Fe3 109.88(7) . 2 ?
As12 Fe13 Fe3 59.04(5) 2 2 ?
As9 Fe13 Fe3 135.63(4) . 2 ?
As4 Fe13 Fe3 109.88(7) 7_655 8_565 ?
As4 Fe13 Fe3 56.27(4) . 8_565 ?
As12 Fe13 Fe3 59.04(5) 2 8_565 ?
As9 Fe13 Fe3 135.63(4) . 8_565 ?
Fe3 Fe13 Fe3 81.02(7) 2 8_565 ?
As4 Fe13 Fe2 55.88(4) 7_655 7_655 ?
As4 Fe13 Fe2 112.87(7) . 7_655 ?
As12 Fe13 Fe2 130.35(5) 2 7_655 ?
As9 Fe13 Fe2 56.62(4) . 7_655 ?
Fe3 Fe13 Fe2 93.89(4) 2 7_655 ?
Fe3 Fe13 Fe2 164.37(8) 8_565 7_655 ?
As4 Fe13 Fe2 112.87(7) 7_655 . ?
As4 Fe13 Fe2 55.88(4) . . ?
As12 Fe13 Fe2 130.35(5) 2 . ?
As9 Fe13 Fe2 56.62(4) . . ?
Fe3 Fe13 Fe2 164.37(8) 2 . ?
Fe3 Fe13 Fe2 93.89(4) 8_565 . ?
Fe2 Fe13 Fe2 87.10(7) 7_655 . ?
As4 Fe13 Fe16 56.62(4) 7_655 2 ?
As4 Fe13 Fe16 56.62(4) . 2 ?
As12 Fe13 Fe16 85.55(6) 2 2 ?
As9 Fe13 Fe16 161.78(8) . 2 ?
Fe3 Fe13 Fe16 53.27(4) 2 2 ?
Fe3 Fe13 Fe16 53.27(4) 8_565 2 ?
Fe2 Fe13 Fe16 112.03(6) 7_655 2 ?
Fe2 Fe13 Fe16 112.03(6) . 2 ?
As4 Fe13 La1 176.98(7) 7_655 8_565 ?
As4 Fe13 La1 93.99(2) . 8_565 ?
As12 Fe13 La1 61.68(3) 2 8_565 ?
As9 Fe13 La1 70.14(4) . 8_565 ?
Fe3 Fe13 La1 120.72(6) 2 8_565 ?
Fe3 Fe13 La1 68.60(3) 8_565 8_565 ?
Fe2 Fe13 La1 125.95(6) 7_655 8_565 ?
Fe2 Fe13 La1 70.02(3) . 8_565 ?
Fe16 Fe13 La1 121.85(4) 2 8_565 ?
As4 Fe13 La1 93.99(2) 7_655 2 ?
As4 Fe13 La1 176.98(7) . 2 ?
As12 Fe13 La1 61.68(3) 2 2 ?
As9 Fe13 La1 70.14(4) . 2 ?
Fe3 Fe13 La1 68.60(3) 2 2 ?
Fe3 Fe13 La1 120.72(6) 8_565 2 ?
Fe2 Fe13 La1 70.02(3) 7_655 2 ?
Fe2 Fe13 La1 125.95(6) . 2 ?
Fe16 Fe13 La1 121.85(4) 2 2 ?
La1 Fe13 La1 84.76(4) 8_565 2 ?
As9 Fe14 As10 103.46(7) . . ?
As9 Fe14 As2 99.14(4) . 7_655 ?
As10 Fe14 As2 87.73(4) . 7_655 ?
As9 Fe14 As2 99.14(4) . . ?
As10 Fe14 As2 87.73(4) . . ?
As2 Fe14 As2 161.71(8) 7_655 . ?
As9 Fe14 As11 98.76(7) . 2 ?
As10 Fe14 As11 157.78(8) . 2 ?
As2 Fe14 As11 88.76(4) 7_655 2 ?
As2 Fe14 As11 88.76(4) . 2 ?
As9 Fe14 Fe9 135.19(6) . 3_455 ?
As10 Fe14 Fe9 109.29(6) . 3_455 ?
As2 Fe14 Fe9 111.67(6) 7_655 3_455 ?
As2 Fe14 Fe9 53.69(4) . 3_455 ?
As11 Fe14 Fe9 52.30(4) 2 3_455 ?
As9 Fe14 Fe9 135.19(6) . 5_655 ?
As10 Fe14 Fe9 109.29(6) . 5_655 ?
As2 Fe14 Fe9 53.69(4) 7_655 5_655 ?
As2 Fe14 Fe9 111.67(6) . 5_655 ?
As11 Fe14 Fe9 52.30(4) 2 5_655 ?
Fe9 Fe14 Fe9 58.28(6) 3_455 5_655 ?
As9 Fe14 Fe8 138.57(5) . 6 ?
As10 Fe14 Fe8 52.70(4) . 6 ?
As2 Fe14 Fe8 111.37(6) 7_655 6 ?
As2 Fe14 Fe8 52.77(4) . 6 ?
As11 Fe14 Fe8 108.93(6) 2 6 ?
Fe9 Fe14 Fe8 56.98(4) 3_455 6 ?
Fe9 Fe14 Fe8 86.17(6) 5_655 6 ?
As9 Fe14 Fe8 138.57(5) . 4_645 ?
As10 Fe14 Fe8 52.70(4) . 4_645 ?
As2 Fe14 Fe8 52.77(4) 7_655 4_645 ?
As2 Fe14 Fe8 111.37(6) . 4_645 ?
As11 Fe14 Fe8 108.93(6) 2 4_645 ?
Fe9 Fe14 Fe8 86.17(6) 3_455 4_645 ?
Fe9 Fe14 Fe8 56.98(4) 5_655 4_645 ?
Fe8 Fe14 Fe8 58.80(6) 6 4_645 ?
As9 Fe14 La2 64.03(4) . 7_655 ?
As10 Fe14 La2 58.66(3) . 7_655 ?
As2 Fe14 La2 56.23(3) 7_655 7_655 ?
As2 Fe14 La2 133.76(6) . 7_655 ?
As11 Fe14 La2 134.33(3) 2 7_655 ?
Fe9 Fe14 La2 160.76(6) 3_455 7_655 ?
Fe9 Fe14 La2 109.20(3) 5_655 7_655 ?
Fe8 Fe14 La2 110.78(5) 6 7_655 ?
Fe8 Fe14 La2 74.60(4) 4_645 7_655 ?
As9 Fe14 La2 64.03(4) . . ?
As10 Fe14 La2 58.66(3) . . ?
As2 Fe14 La2 133.76(6) 7_655 . ?
As2 Fe14 La2 56.23(3) . . ?
As11 Fe14 La2 134.33(3) 2 . ?
Fe9 Fe14 La2 109.20(3) 3_455 . ?
Fe9 Fe14 La2 160.76(6) 5_655 . ?
Fe8 Fe14 La2 74.60(4) 6 . ?
Fe8 Fe14 La2 110.78(5) 4_645 . ?
La2 Fe14 La2 78.37(4) 7_655 . ?
As9 Fe14 La1 66.91(4) . 2 ?
As10 Fe14 La1 136.93(3) . 2 ?
As2 Fe14 La1 55.16(3) 7_655 2 ?
As2 Fe14 La1 134.38(6) . 2 ?
As11 Fe14 La1 53.85(3) 2 2 ?
Fe9 Fe14 La1 104.87(5) 3_455 2 ?
Fe9 Fe14 La1 68.28(3) 5_655 2 ?
Fe8 Fe14 La1 154.37(6) 6 2 ?
Fe8 Fe14 La1 105.65(3) 4_645 2 ?
La2 Fe14 La1 80.92(2) 7_655 2 ?
La2 Fe14 La1 130.94(5) . 2 ?
As3 Fe15 As3 90.36(6) 7_655 . ?
As3 Fe15 As16 114.38(5) 7_655 . ?
As3 Fe15 As16 114.38(5) . . ?
As3 Fe15 As9 111.39(5) 7_655 . ?
As3 Fe15 As9 111.39(5) . . ?
As16 Fe15 As9 113.00(7) . . ?
As3 Fe15 Fe11 56.55(4) 7_655 2 ?
As3 Fe15 Fe11 115.74(7) . 2 ?
As16 Fe15 Fe11 57.95(5) . 2 ?
As9 Fe15 Fe11 130.88(5) . 2 ?
As3 Fe15 Fe11 115.74(7) 7_655 . ?
As3 Fe15 Fe11 56.55(4) . . ?
As16 Fe15 Fe11 57.95(5) . . ?
As9 Fe15 Fe11 130.88(5) . . ?
Fe11 Fe15 Fe11 87.99(7) 2 . ?
As3 Fe15 Fe2 114.30(7) 7_655 . ?
As3 Fe15 Fe2 55.62(4) . . ?
As16 Fe15 Fe2 130.18(5) . . ?
As9 Fe15 Fe2 56.10(4) . . ?
Fe11 Fe15 Fe2 169.00(8) 2 . ?
Fe11 Fe15 Fe2 91.47(4) . . ?
As3 Fe15 Fe2 55.62(4) 7_655 7_655 ?
As3 Fe15 Fe2 114.30(7) . 7_655 ?
As16 Fe15 Fe2 130.18(5) . 7_655 ?
As9 Fe15 Fe2 56.10(4) . 7_655 ?
Fe11 Fe15 Fe2 91.47(4) 2 7_655 ?
Fe11 Fe15 Fe2 169.00(8) . 7_655 ?
Fe2 Fe15 Fe2 86.96(7) . 7_655 ?
As3 Fe15 Fe24 55.41(4) 7_655 . ?
As3 Fe15 Fe24 55.41(4) . . ?
As16 Fe15 Fe24 89.49(6) . . ?
As9 Fe15 Fe24 157.51(8) . . ?
Fe11 Fe15 Fe24 60.63(5) 2 . ?
Fe11 Fe15 Fe24 60.63(5) . . ?
Fe2 Fe15 Fe24 109.75(5) . . ?
Fe2 Fe15 Fe24 109.75(5) 7_655 . ?
As3 Fe15 La2 175.61(5) 7_655 . ?
As3 Fe15 La2 93.90(2) . . ?
As16 Fe15 La2 64.66(4) . . ?
As9 Fe15 La2 66.03(4) . . ?
Fe11 Fe15 La2 122.03(6) 2 . ?
Fe11 Fe15 La2 67.70(4) . . ?
Fe2 Fe15 La2 67.58(3) . . ?
Fe2 Fe15 La2 121.32(6) 7_655 . ?
Fe24 Fe15 La2 128.25(4) . . ?
As3 Fe15 La2 93.90(2) 7_655 7_655 ?
As3 Fe15 La2 175.61(5) . 7_655 ?
As16 Fe15 La2 64.66(4) . 7_655 ?
As9 Fe15 La2 66.03(4) . 7_655 ?
Fe11 Fe15 La2 67.70(4) 2 7_655 ?
Fe11 Fe15 La2 122.03(6) . 7_655 ?
Fe2 Fe15 La2 121.32(6) . 7_655 ?
Fe2 Fe15 La2 67.58(3) 7_655 7_655 ?
Fe24 Fe15 La2 128.25(4) . 7_655 ?
La2 Fe15 La2 81.81(4) . 7_655 ?
As8 Fe16 Fe3 136.55(4) 2 . ?
As8 Fe16 Fe3 136.55(4) 2 7_655 ?
Fe3 Fe16 Fe3 86.37(7) . 7_655 ?
As8 Fe16 As4 95.58(6) 2 8_565 ?
Fe3 Fe16 As4 55.96(4) . 8_565 ?
Fe3 Fe16 As4 108.41(7) 7_655 8_565 ?
As8 Fe16 As4 95.58(6) 2 2 ?
Fe3 Fe16 As4 108.41(7) . 2 ?
Fe3 Fe16 As4 55.96(4) 7_655 2 ?
As4 Fe16 As4 79.54(6) 8_565 2 ?
As8 Fe16 As5 102.06(6) 2 4_656 ?
Fe3 Fe16 As5 108.33(7) . 4_656 ?
Fe3 Fe16 As5 59.06(4) 7_655 4_656 ?
As4 Fe16 As5 162.28(7) 8_565 4_656 ?
As4 Fe16 As5 100.25(3) 2 4_656 ?
As8 Fe16 As5 102.06(6) 2 6_566 ?
Fe3 Fe16 As5 59.06(4) . 6_566 ?
Fe3 Fe16 As5 108.33(7) 7_655 6_566 ?
As4 Fe16 As5 100.25(3) 8_565 6_566 ?
As4 Fe16 As5 162.28(7) 2 6_566 ?
As5 Fe16 As5 74.52(6) 4_656 6_566 ?
As8 Fe16 Fe18 145.70(8) 2 . ?
Fe3 Fe16 Fe18 55.82(4) . . ?
Fe3 Fe16 Fe18 55.82(4) 7_655 . ?
As4 Fe16 Fe18 110.45(6) 8_565 . ?
As4 Fe16 Fe18 110.45(6) 2 . ?
As5 Fe16 Fe18 52.75(4) 4_656 . ?
As5 Fe16 Fe18 52.75(4) 6_566 . ?
As8 Fe16 Fe17 57.90(13) 2 . ?
Fe3 Fe16 Fe17 116.29(10) . . ?
Fe3 Fe16 Fe17 116.29(10) 7_655 . ?
As4 Fe16 Fe17 134.23(7) 8_565 . ?
As4 Fe16 Fe17 134.23(7) 2 . ?
As5 Fe16 Fe17 57.34(9) 4_656 . ?
As5 Fe16 Fe17 57.34(9) 6_566 . ?
Fe18 Fe16 Fe17 87.80(14) . . ?
As8 Fe16 Fe10 58.28(18) 2 4_656 ?
Fe3 Fe16 Fe10 120.87(17) . 4_656 ?
Fe3 Fe16 Fe10 111.37(17) 7_655 4_656 ?
As4 Fe16 Fe10 139.81(16) 8_565 4_656 ?
As4 Fe16 Fe10 128.67(16) 2 4_656 ?
As5 Fe16 Fe10 52.85(17) 4_656 4_656 ?
As5 Fe16 Fe10 61.82(17) 6_566 4_656 ?
Fe18 Fe16 Fe10 87.65(19) . 4_656 ?
Fe17 Fe16 Fe10 6.24(15) . 4_656 ?
As8 Fe16 Fe10 58.28(18) 2 6_566 ?
Fe3 Fe16 Fe10 111.37(17) . 6_566 ?
Fe3 Fe16 Fe10 120.87(18) 7_655 6_566 ?
As4 Fe16 Fe10 128.67(16) 8_565 6_566 ?
As4 Fe16 Fe10 139.81(16) 2 6_566 ?
As5 Fe16 Fe10 61.82(17) 4_656 6_566 ?
As5 Fe16 Fe10 52.85(17) 6_566 6_566 ?
Fe18 Fe16 Fe10 87.65(19) . 6_566 ?
Fe17 Fe16 Fe10 6.24(15) . 6_566 ?
Fe10 Fe16 Fe10 12.5(3) 4_656 6_566 ?
As8 Fe16 Fe13 131.98(8) 2 2 ?
Fe3 Fe16 Fe13 57.60(5) . 2 ?
Fe3 Fe16 Fe13 57.60(5) 7_655 2 ?
As4 Fe16 Fe13 50.82(4) 8_565 2 ?
As4 Fe16 Fe13 50.82(4) 2 2 ?
As5 Fe16 Fe13 115.54(6) 4_656 2 ?
As5 Fe16 Fe13 115.54(6) 6_566 2 ?
Fe18 Fe16 Fe13 82.32(6) . 2 ?
Fe17 Fe16 Fe13 170.11(14) . 2 ?
Fe10 Fe16 Fe13 168.19(18) 4_656 2 ?
Fe10 Fe16 Fe13 168.19(18) 6_566 2 ?
Fe10 Fe17 Fe10 174(5) 4_656 6_566 ?
Fe10 Fe17 As13 87(3) 4_656 . ?
Fe10 Fe17 As13 87(3) 6_566 . ?
Fe10 Fe17 As8 93(3) 4_656 2 ?
Fe10 Fe17 As8 93(3) 6_566 2 ?
As13 Fe17 As8 162.6(3) . 2 ?
Fe10 Fe17 As5 54(3) 4_656 4_656 ?
Fe10 Fe17 As5 127(3) 6_566 4_656 ?
As13 Fe17 As5 97.54(18) . 4_656 ?
As8 Fe17 As5 96.38(18) 2 4_656 ?
Fe10 Fe17 As5 127(3) 4_656 6_566 ?
Fe10 Fe17 As5 54(3) 6_566 6_566 ?
As13 Fe17 As5 97.54(18) . 6_566 ?
As8 Fe17 As5 96.38(18) 2 6_566 ?
As5 Fe17 As5 73.26(17) 4_656 6_566 ?
Fe10 Fe17 Fe9 62(3) 4_656 4_656 ?
Fe10 Fe17 Fe9 120(3) 6_566 4_656 ?
As13 Fe17 Fe9 111.8(2) . 4_656 ?
As8 Fe17 Fe9 53.87(12) 2 4_656 ?
As5 Fe17 Fe9 106.41(9) 4_656 4_656 ?
As5 Fe17 Fe9 150.3(3) 6_566 4_656 ?
Fe10 Fe17 Fe9 120(3) 4_656 6_566 ?
Fe10 Fe17 Fe9 62(3) 6_566 6_566 ?
As13 Fe17 Fe9 111.8(2) . 6_566 ?
As8 Fe17 Fe9 53.87(12) 2 6_566 ?
As5 Fe17 Fe9 150.3(3) 4_656 6_566 ?
As5 Fe17 Fe9 106.41(9) 6_566 6_566 ?
Fe9 Fe17 Fe9 58.80(14) 4_656 6_566 ?
Fe10 Fe17 Fe16 93(3) 4_656 . ?
Fe10 Fe17 Fe16 93(3) 6_566 . ?
As13 Fe17 Fe16 145.3(3) . . ?
As8 Fe17 Fe16 52.04(12) 2 . ?
As5 Fe17 Fe16 56.06(12) 4_656 . ?
As5 Fe17 Fe16 56.06(12) 6_566 . ?
Fe9 Fe17 Fe16 98.23(18) 4_656 . ?
Fe9 Fe17 Fe16 98.23(18) 6_566 . ?
Fe10 Fe17 Fe21 88(3) 4_656 . ?
Fe10 Fe17 Fe21 88(3) 6_566 . ?
As13 Fe17 Fe21 53.57(12) . . ?
As8 Fe17 Fe21 143.8(3) 2 . ?
As5 Fe17 Fe21 56.01(12) 4_656 . ?
As5 Fe17 Fe21 56.01(12) 6_566 . ?
Fe9 Fe17 Fe21 148.71(11) 4_656 . ?
Fe9 Fe17 Fe21 148.71(11) 6_566 . ?
Fe16 Fe17 Fe21 91.76(18) . . ?
Fe10 Fe17 Fe6 61(3) 4_656 7_656 ?
Fe10 Fe17 Fe6 115(3) 6_566 7_656 ?
As13 Fe17 Fe6 53.39(12) . 7_656 ?
As8 Fe17 Fe6 111.8(2) 2 7_656 ?
As5 Fe17 Fe6 109.33(9) 4_656 7_656 ?
As5 Fe17 Fe6 150.8(2) 6_566 7_656 ?
Fe9 Fe17 Fe6 58.44(11) 4_656 7_656 ?
Fe9 Fe17 Fe6 85.57(18) 6_566 7_656 ?
Fe16 Fe17 Fe6 150.10(11) . 7_656 ?
Fe21 Fe17 Fe6 100.27(18) . 7_656 ?
Fe10 Fe17 Fe6 115(3) 4_656 1_556 ?
Fe10 Fe17 Fe6 61(3) 6_566 1_556 ?
As13 Fe17 Fe6 53.39(12) . 1_556 ?
As8 Fe17 Fe6 111.8(2) 2 1_556 ?
As5 Fe17 Fe6 150.8(2) 4_656 1_556 ?
As5 Fe17 Fe6 109.33(9) 6_566 1_556 ?
Fe9 Fe17 Fe6 85.57(18) 4_656 1_556 ?
Fe9 Fe17 Fe6 58.44(11) 6_566 1_556 ?
Fe16 Fe17 Fe6 150.10(11) . 1_556 ?
Fe21 Fe17 Fe6 100.27(18) . 1_556 ?
Fe6 Fe17 Fe6 54.06(12) 7_656 1_556 ?
As5 Fe18 As5 82.35(6) 4_656 6_566 ?
As5 Fe18 As14 125.24(5) 4_656 . ?
As5 Fe18 As14 125.24(5) 6_566 . ?
As5 Fe18 As12 123.73(5) 4_656 . ?
As5 Fe18 As12 123.73(5) 6_566 . ?
As14 Fe18 As12 82.43(6) . . ?
As5 Fe18 Fe3 116.51(7) 4_656 . ?
As5 Fe18 Fe3 62.26(4) 6_566 . ?
As14 Fe18 Fe3 118.23(6) . . ?
As12 Fe18 Fe3 61.47(5) . . ?
As5 Fe18 Fe3 62.26(4) 4_656 7_655 ?
As5 Fe18 Fe3 116.51(7) 6_566 7_655 ?
As14 Fe18 Fe3 118.23(6) . 7_655 ?
As12 Fe18 Fe3 61.47(5) . 7_655 ?
Fe3 Fe18 Fe3 87.66(7) . 7_655 ?
As5 Fe18 Fe7 62.59(4) 4_656 4_656 ?
As5 Fe18 Fe7 114.34(7) 6_566 4_656 ?
As14 Fe18 Fe7 62.87(5) . 4_656 ?
As12 Fe18 Fe7 121.93(6) . 4_656 ?
Fe3 Fe18 Fe7 176.55(7) . 4_656 ?
Fe3 Fe18 Fe7 94.62(4) 7_655 4_656 ?
As5 Fe18 Fe7 114.34(7) 4_656 6_566 ?
As5 Fe18 Fe7 62.59(4) 6_566 6_566 ?
As14 Fe18 Fe7 62.87(5) . 6_566 ?
As12 Fe18 Fe7 121.93(6) . 6_566 ?
Fe3 Fe18 Fe7 94.62(4) . 6_566 ?
Fe3 Fe18 Fe7 176.55(7) 7_655 6_566 ?
Fe7 Fe18 Fe7 82.99(7) 4_656 6_566 ?
As5 Fe18 Fe1 174.04(6) 4_656 . ?
As5 Fe18 Fe1 91.69(3) 6_566 . ?
As14 Fe18 Fe1 58.63(4) . . ?
As12 Fe18 Fe1 59.82(4) . . ?
Fe3 Fe18 Fe1 60.00(4) . . ?
Fe3 Fe18 Fe1 121.01(7) 7_655 . ?
Fe7 Fe18 Fe1 120.56(7) 4_656 . ?
Fe7 Fe18 Fe1 62.43(4) 6_566 . ?
As5 Fe18 Fe1 91.69(3) 4_656 7_655 ?
As5 Fe18 Fe1 174.04(6) 6_566 7_655 ?
As14 Fe18 Fe1 58.63(4) . 7_655 ?
As12 Fe18 Fe1 59.82(4) . 7_655 ?
Fe3 Fe18 Fe1 121.01(7) . 7_655 ?
Fe3 Fe18 Fe1 60.00(4) 7_655 7_655 ?
Fe7 Fe18 Fe1 62.43(4) 4_656 7_655 ?
Fe7 Fe18 Fe1 120.56(7) 6_566 7_655 ?
Fe1 Fe18 Fe1 94.27(7) . 7_655 ?
As5 Fe18 Fe16 59.95(4) 4_656 . ?
As5 Fe18 Fe16 59.95(4) 6_566 . ?
As14 Fe18 Fe16 171.67(8) . . ?
As12 Fe18 Fe16 89.24(7) . . ?
Fe3 Fe18 Fe16 56.85(4) . . ?
Fe3 Fe18 Fe16 56.85(4) 7_655 . ?
Fe7 Fe18 Fe16 122.50(5) 4_656 . ?
Fe7 Fe18 Fe16 122.50(5) 6_566 . ?
Fe1 Fe18 Fe16 116.84(5) . . ?
Fe1 Fe18 Fe16 116.84(5) 7_655 . ?
As5 Fe18 Fe21 58.71(4) 4_656 . ?
As5 Fe18 Fe21 58.71(4) 6_566 . ?
As14 Fe18 Fe21 93.68(7) . . ?
As12 Fe18 Fe21 176.10(8) . . ?
Fe3 Fe18 Fe21 120.88(5) . . ?
Fe3 Fe18 Fe21 120.88(5) 7_655 . ?
Fe7 Fe18 Fe21 55.69(4) 4_656 . ?
Fe7 Fe18 Fe21 55.69(4) 6_566 . ?
Fe1 Fe18 Fe21 118.06(5) . . ?
Fe1 Fe18 Fe21 118.06(5) 7_655 . ?
Fe16 Fe18 Fe21 94.65(7) . . ?
As12 Fe19 As1 98.36(10) . 7_655 ?
As12 Fe19 As1 98.36(10) . . ?
As1 Fe19 As1 163.26(19) 7_655 . ?
As12 Fe19 Fe6 116.85(15) . . ?
As1 Fe19 Fe6 115.16(14) 7_655 . ?
As1 Fe19 Fe6 56.75(6) . . ?
As12 Fe19 Fe6 116.85(15) . 7_655 ?
As1 Fe19 Fe6 56.75(6) 7_655 7_655 ?
As1 Fe19 Fe6 115.16(14) . 7_655 ?
Fe6 Fe19 Fe6 58.94(10) . 7_655 ?
As12 Fe19 As11 78.12(13) . . ?
As1 Fe19 As11 92.02(10) 7_655 . ?
As1 Fe19 As11 92.02(10) . . ?
Fe6 Fe19 As11 50.55(8) . . ?
Fe6 Fe19 As11 50.55(8) 7_655 . ?
As12 Fe19 As14 71.49(11) . . ?
As1 Fe19 As14 92.35(10) 7_655 . ?
As1 Fe19 As14 92.35(10) . . ?
Fe6 Fe19 As14 148.12(9) . . ?
Fe6 Fe19 As14 148.12(9) 7_655 . ?
As11 Fe19 As14 149.62(17) . . ?
As12 Fe19 Fe5 152.16(5) . 7_655 ?
As1 Fe19 Fe5 53.80(6) 7_655 7_655 ?
As1 Fe19 Fe5 109.48(14) . 7_655 ?
Fe6 Fe19 Fe5 80.02(11) . 7_655 ?
Fe6 Fe19 Fe5 50.74(7) 7_655 7_655 ?
As11 Fe19 Fe5 100.20(12) . 7_655 ?
As14 Fe19 Fe5 106.59(14) . 7_655 ?
As12 Fe19 Fe5 152.16(5) . . ?
As1 Fe19 Fe5 109.48(14) 7_655 . ?
As1 Fe19 Fe5 53.80(6) . . ?
Fe6 Fe19 Fe5 50.74(7) . . ?
Fe6 Fe19 Fe5 80.02(11) 7_655 . ?
As11 Fe19 Fe5 100.20(12) . . ?
As14 Fe19 Fe5 106.59(14) . . ?
Fe5 Fe19 Fe5 55.67(9) 7_655 . ?
As12 Fe19 Fe1 55.71(8) . 7_655 ?
As1 Fe19 Fe1 53.07(5) 7_655 7_655 ?
As1 Fe19 Fe1 139.44(15) . 7_655 ?
Fe6 Fe19 Fe1 159.02(16) . 7_655 ?
Fe6 Fe19 Fe1 104.90(5) 7_655 7_655 ?
As11 Fe19 Fe1 109.41(12) . 7_655 ?
As14 Fe19 Fe1 52.18(7) . 7_655 ?
Fe5 Fe19 Fe1 100.33(7) 7_655 7_655 ?
Fe5 Fe19 Fe1 145.24(16) . 7_655 ?
As12 Fe19 Fe1 55.71(8) . . ?
As1 Fe19 Fe1 139.44(15) 7_655 . ?
As1 Fe19 Fe1 53.07(5) . . ?
Fe6 Fe19 Fe1 104.90(5) . . ?
Fe6 Fe19 Fe1 159.02(16) 7_655 . ?
As11 Fe19 Fe1 109.41(12) . . ?
As14 Fe19 Fe1 52.18(7) . . ?
Fe5 Fe19 Fe1 145.24(16) 7_655 . ?
Fe5 Fe19 Fe1 100.33(7) . . ?
Fe1 Fe19 Fe1 86.88(12) 7_655 . ?
As1 Fe20 As1 163.07(19) . 7_655 ?
As1 Fe20 As14 98.46(10) . . ?
As1 Fe20 As14 98.46(10) 7_655 . ?
As1 Fe20 Fe5 114.83(14) . 7_655 ?
As1 Fe20 Fe5 55.95(6) 7_655 7_655 ?
As14 Fe20 Fe5 119.65(15) . 7_655 ?
As1 Fe20 Fe5 55.95(6) . . ?
As1 Fe20 Fe5 114.83(14) 7_655 . ?
As14 Fe20 Fe5 119.65(15) . . ?
Fe5 Fe20 Fe5 59.38(10) 7_655 . ?
As1 Fe20 As12 92.43(10) . . ?
As1 Fe20 As12 92.43(10) 7_655 . ?
As14 Fe20 As12 71.72(11) . . ?
Fe5 Fe20 As12 146.43(10) 7_655 . ?
Fe5 Fe20 As12 146.43(10) . . ?
As1 Fe20 As15 91.43(10) . . ?
As1 Fe20 As15 91.43(10) 7_655 . ?
As14 Fe20 As15 81.78(13) . . ?
Fe5 Fe20 As15 50.50(8) 7_655 . ?
Fe5 Fe20 As15 50.50(8) . . ?
As12 Fe20 As15 153.50(18) . . ?
As1 Fe20 Fe6 54.21(6) . . ?
As1 Fe20 Fe6 108.86(14) 7_655 . ?
As14 Fe20 Fe6 152.55(5) . . ?
Fe5 Fe20 Fe6 79.56(11) 7_655 . ?
Fe5 Fe20 Fe6 50.51(7) . . ?
As12 Fe20 Fe6 103.76(14) . . ?
As15 Fe20 Fe6 99.73(12) . . ?
As1 Fe20 Fe6 108.86(14) . 7_655 ?
As1 Fe20 Fe6 54.21(6) 7_655 7_655 ?
As14 Fe20 Fe6 152.55(5) . 7_655 ?
Fe5 Fe20 Fe6 50.51(7) 7_655 7_655 ?
Fe5 Fe20 Fe6 79.56(11) . 7_655 ?
As12 Fe20 Fe6 103.76(14) . 7_655 ?
As15 Fe20 Fe6 99.73(12) . 7_655 ?
Fe6 Fe20 Fe6 54.65(9) . 7_655 ?
As1 Fe20 Fe1 140.03(15) . 7_655 ?
As1 Fe20 Fe1 53.21(5) 7_655 7_655 ?
As14 Fe20 Fe1 54.49(8) . 7_655 ?
Fe5 Fe20 Fe1 104.69(5) 7_655 7_655 ?
Fe5 Fe20 Fe1 159.62(15) . 7_655 ?
As12 Fe20 Fe1 53.70(7) . 7_655 ?
As15 Fe20 Fe1 110.12(12) . 7_655 ?
Fe6 Fe20 Fe1 144.48(16) . 7_655 ?
Fe6 Fe20 Fe1 100.39(7) 7_655 7_655 ?
As1 Fe20 Fe1 53.21(5) . . ?
As1 Fe20 Fe1 140.03(15) 7_655 . ?
As14 Fe20 Fe1 54.49(8) . . ?
Fe5 Fe20 Fe1 159.62(15) 7_655 . ?
Fe5 Fe20 Fe1 104.69(5) . . ?
As12 Fe20 Fe1 53.70(7) . . ?
As15 Fe20 Fe1 110.12(12) . . ?
Fe6 Fe20 Fe1 100.39(7) . . ?
Fe6 Fe20 Fe1 144.48(16) 7_655 . ?
Fe1 Fe20 Fe1 87.29(12) 7_655 . ?
As13 Fe21 Fe7 138.90(4) . 6_566 ?
As13 Fe21 Fe7 138.90(4) . 4_656 ?
Fe7 Fe21 Fe7 82.15(7) 6_566 4_656 ?
As13 Fe21 As7 99.46(6) . 5_666 ?
Fe7 Fe21 As7 104.28(7) 6_566 5_666 ?
Fe7 Fe21 As7 58.10(4) 4_656 5_666 ?
As13 Fe21 As7 99.46(6) . 6_566 ?
Fe7 Fe21 As7 58.10(4) 6_566 6_566 ?
Fe7 Fe21 As7 104.28(7) 4_656 6_566 ?
As7 Fe21 As7 72.29(6) 5_666 6_566 ?
As13 Fe21 As5 99.83(6) . 6_566 ?
Fe7 Fe21 As5 59.43(4) 6_566 6_566 ?
Fe7 Fe21 As5 106.55(7) 4_656 6_566 ?
As7 Fe21 As5 160.68(8) 5_666 6_566 ?
As7 Fe21 As5 103.38(3) 6_566 6_566 ?
As13 Fe21 As5 99.83(6) . 4_656 ?
Fe7 Fe21 As5 106.55(7) 6_566 4_656 ?
Fe7 Fe21 As5 59.43(4) 4_656 4_656 ?
As7 Fe21 As5 103.38(3) 5_666 4_656 ?
As7 Fe21 As5 160.68(8) 6_566 4_656 ?
As5 Fe21 As5 74.29(6) 6_566 4_656 ?
As13 Fe21 Fe18 141.19(8) . . ?
Fe7 Fe21 Fe18 55.00(4) 6_566 . ?
Fe7 Fe21 Fe18 55.00(4) 4_656 . ?
As7 Fe21 Fe18 111.56(6) 5_666 . ?
As7 Fe21 Fe18 111.56(6) 6_566 . ?
As5 Fe21 Fe18 51.60(4) 6_566 . ?
As5 Fe21 Fe18 51.60(4) 4_656 . ?
As13 Fe21 Fe17 55.40(13) . . ?
Fe7 Fe21 Fe17 116.46(10) 6_566 . ?
Fe7 Fe21 Fe17 116.46(10) 4_656 . ?
As7 Fe21 Fe17 138.08(7) 5_666 . ?
As7 Fe21 Fe17 138.08(7) 6_566 . ?
As5 Fe21 Fe17 57.05(9) 6_566 . ?
As5 Fe21 Fe17 57.05(9) 4_656 . ?
Fe18 Fe21 Fe17 85.79(13) . . ?
As13 Fe21 Fe10 55.35(18) . 4_656 ?
Fe7 Fe21 Fe10 121.17(18) 6_566 4_656 ?
Fe7 Fe21 Fe10 111.99(17) 4_656 4_656 ?
As7 Fe21 Fe10 132.36(16) 5_666 4_656 ?
As7 Fe21 Fe10 143.35(17) 6_566 4_656 ?
As5 Fe21 Fe10 61.84(17) 6_566 4_656 ?
As5 Fe21 Fe10 52.88(17) 4_656 4_656 ?
Fe18 Fe21 Fe10 86.10(19) . 4_656 ?
Fe17 Fe21 Fe10 6.26(15) . 4_656 ?
As13 Fe21 Fe10 55.35(18) . 6_566 ?
Fe7 Fe21 Fe10 111.99(17) 6_566 6_566 ?
Fe7 Fe21 Fe10 121.17(17) 4_656 6_566 ?
As7 Fe21 Fe10 143.35(17) 5_666 6_566 ?
As7 Fe21 Fe10 132.36(16) 6_566 6_566 ?
As5 Fe21 Fe10 52.88(17) 6_566 6_566 ?
As5 Fe21 Fe10 61.84(17) 4_656 6_566 ?
Fe18 Fe21 Fe10 86.10(19) . 6_566 ?
Fe17 Fe21 Fe10 6.26(15) . 6_566 ?
Fe10 Fe21 Fe10 12.5(3) 4_656 6_566 ?
As13 Fe21 Fe12 52.11(11) . 5_666 ?
Fe7 Fe21 Fe12 125.17(12) 6_566 5_666 ?
Fe7 Fe21 Fe12 108.45(13) 4_656 5_666 ?
As7 Fe21 Fe12 51.71(12) 5_666 5_666 ?
As7 Fe21 Fe12 67.25(12) 6_566 5_666 ?
As5 Fe21 Fe12 144.99(13) 6_566 5_666 ?
As5 Fe21 Fe12 125.49(12) 4_656 5_666 ?
Fe18 Fe21 Fe12 163.22(13) . 5_666 ?
Fe17 Fe21 Fe12 106.27(16) . 5_666 ?
Fe10 Fe21 Fe12 104.6(2) 4_656 5_666 ?
Fe10 Fe21 Fe12 107.2(2) 6_566 5_666 ?
As14 Fe22 As14 94.32(9) . 2_565 ?
As14 Fe22 As7 122.12(2) . 5_666 ?
As14 Fe22 As7 122.12(2) 2_565 5_666 ?
As14 Fe22 As7 122.12(2) . 6_566 ?
As14 Fe22 As7 122.12(2) 2_565 6_566 ?
As7 Fe22 As7 77.11(8) 5_666 6_566 ?
As14 Fe22 Fe7 128.48(7) . 5_666 ?
As14 Fe22 Fe7 62.11(4) 2_565 5_666 ?
As7 Fe22 Fe7 60.02(4) 5_666 5_666 ?
As7 Fe22 Fe7 108.79(7) 6_566 5_666 ?
As14 Fe22 Fe7 62.11(4) . 6_566 ?
As14 Fe22 Fe7 128.48(7) 2_565 6_566 ?
As7 Fe22 Fe7 108.79(7) 5_666 6_566 ?
As7 Fe22 Fe7 60.02(4) 6_566 6_566 ?
Fe7 Fe22 Fe7 166.95(12) 5_666 6_566 ?
As14 Fe22 Fe7 62.11(4) . 4_656 ?
As14 Fe22 Fe7 128.48(7) 2_565 4_656 ?
As7 Fe22 Fe7 60.02(4) 5_666 4_656 ?
As7 Fe22 Fe7 108.79(7) 6_566 4_656 ?
Fe7 Fe22 Fe7 96.02(5) 5_666 4_656 ?
Fe7 Fe22 Fe7 82.49(5) 6_566 4_656 ?
As14 Fe22 Fe7 128.48(7) . 3_466 ?
As14 Fe22 Fe7 62.11(4) 2_565 3_466 ?
As7 Fe22 Fe7 108.79(7) 5_666 3_466 ?
As7 Fe22 Fe7 60.02(4) 6_566 3_466 ?
Fe7 Fe22 Fe7 82.49(5) 5_666 3_466 ?
Fe7 Fe22 Fe7 96.02(5) 6_566 3_466 ?
Fe7 Fe22 Fe7 166.95(12) 4_656 3_466 ?
As10 Fe23 As10 156.71(11) 2 . ?
As10 Fe23 As16 101.65(6) 2 . ?
As10 Fe23 As16 101.65(6) . . ?
As10 Fe23 As6 87.89(2) 2 2 ?
As10 Fe23 As6 87.89(2) . 2 ?
As16 Fe23 As6 100.53(6) . 2 ?
As10 Fe23 As6 87.89(2) 2 . ?
As10 Fe23 As6 87.89(2) . . ?
As16 Fe23 As6 100.53(6) . . ?
As6 Fe23 As6 158.93(11) 2 . ?
As10 Fe23 Fe4 107.63(7) 2 1_554 ?
As10 Fe23 Fe4 52.90(4) . 1_554 ?
As16 Fe23 Fe4 138.05(4) . 1_554 ?
As6 Fe23 Fe4 109.78(7) 2 1_554 ?
As6 Fe23 Fe4 52.38(4) . 1_554 ?
As10 Fe23 Fe4 107.63(7) 2 7_654 ?
As10 Fe23 Fe4 52.90(4) . 7_654 ?
As16 Fe23 Fe4 138.05(4) . 7_654 ?
As6 Fe23 Fe4 52.38(4) 2 7_654 ?
As6 Fe23 Fe4 109.78(7) . 7_654 ?
Fe4 Fe23 Fe4 57.70(6) 1_554 7_654 ?
As10 Fe23 Fe4 52.90(4) 2 2_554 ?
As10 Fe23 Fe4 107.63(7) . 2_554 ?
As16 Fe23 Fe4 138.05(4) . 2_554 ?
As6 Fe23 Fe4 52.38(4) 2 2_554 ?
As6 Fe23 Fe4 109.78(7) . 2_554 ?
Fe4 Fe23 Fe4 83.89(8) 1_554 2_554 ?
Fe4 Fe23 Fe4 55.10(6) 7_654 2_554 ?
As10 Fe23 Fe4 52.90(4) 2 8_564 ?
As10 Fe23 Fe4 107.63(7) . 8_564 ?
As16 Fe23 Fe4 138.05(4) . 8_564 ?
As6 Fe23 Fe4 109.78(7) 2 8_564 ?
As6 Fe23 Fe4 52.38(4) . 8_564 ?
Fe4 Fe23 Fe4 55.10(6) 1_554 8_564 ?
Fe4 Fe23 Fe4 83.89(8) 7_654 8_564 ?
Fe4 Fe23 Fe4 57.70(6) 2_554 8_564 ?
As10 Fe23 La2 59.16(2) 2 2 ?
As10 Fe23 La2 134.37(3) . 2 ?
As16 Fe23 La2 62.46(3) . 2 ?
As6 Fe23 La2 57.32(2) 2 2 ?
As6 Fe23 La2 135.15(3) . 2 ?
Fe4 Fe23 La2 159.48(7) 1_554 2 ?
Fe4 Fe23 La2 108.88(3) 7_654 2 ?
Fe4 Fe23 La2 75.60(2) 2_554 2 ?
Fe4 Fe23 La2 111.36(3) 8_564 2 ?
As10 Fe23 La2 134.37(3) 2 . ?
As10 Fe23 La2 59.16(2) . . ?
As16 Fe23 La2 62.46(3) . . ?
As6 Fe23 La2 135.15(3) 2 . ?
As6 Fe23 La2 57.32(2) . . ?
Fe4 Fe23 La2 75.60(2) 1_554 . ?
Fe4 Fe23 La2 111.36(3) 7_654 . ?
Fe4 Fe23 La2 159.48(7) 2_554 . ?
Fe4 Fe23 La2 108.88(3) 8_564 . ?
La2 Fe23 La2 124.92(7) 2 . ?
As10 Fe23 La2 134.37(3) 2 7_655 ?
As10 Fe23 La2 59.16(2) . 7_655 ?
As16 Fe23 La2 62.46(3) . 7_655 ?
As6 Fe23 La2 57.32(2) 2 7_655 ?
As6 Fe23 La2 135.15(3) . 7_655 ?
Fe4 Fe23 La2 111.36(3) 1_554 7_655 ?
Fe4 Fe23 La2 75.60(2) 7_654 7_655 ?
Fe4 Fe23 La2 108.88(3) 2_554 7_655 ?
Fe4 Fe23 La2 159.48(7) 8_564 7_655 ?
La2 Fe23 La2 76.44(3) 2 7_655 ?
La2 Fe23 La2 78.86(3) . 7_655 ?
As3 Fe24 As3 157.87(11) 2 . ?
As3 Fe24 As3 89.16(4) 2 7_655 ?
As3 Fe24 As3 86.62(4) . 7_655 ?
As3 Fe24 As3 86.62(4) 2 8_565 ?
As3 Fe24 As3 89.16(4) . 8_565 ?
As3 Fe24 As3 157.87(11) 7_655 8_565 ?
As3 Fe24 As17 101.06(5) 2 . ?
As3 Fe24 As17 101.06(5) . . ?
As3 Fe24 As17 101.06(5) 7_655 . ?
As3 Fe24 As17 101.06(5) 8_565 . ?
As3 Fe24 Fe11 107.68(7) 2 . ?
As3 Fe24 Fe11 53.56(4) . . ?
As3 Fe24 Fe11 107.68(7) 7_655 . ?
As3 Fe24 Fe11 53.56(4) 8_565 . ?
As17 Fe24 Fe11 139.12(5) . . ?
As3 Fe24 Fe11 53.56(4) 2 2 ?
As3 Fe24 Fe11 107.68(7) . 2 ?
As3 Fe24 Fe11 53.56(4) 7_655 2 ?
As3 Fe24 Fe11 107.68(7) 8_565 2 ?
As17 Fe24 Fe11 139.12(5) . 2 ?
Fe11 Fe24 Fe11 81.75(9) . 2 ?
As3 Fe24 Fe15 108.39(7) 2 . ?
As3 Fe24 Fe15 52.76(4) . . ?
As3 Fe24 Fe15 52.76(4) 7_655 . ?
As3 Fe24 Fe15 108.39(7) 8_565 . ?
As17 Fe24 Fe15 139.02(4) . . ?
Fe11 Fe24 Fe15 55.19(5) . . ?
Fe11 Fe24 Fe15 55.19(5) 2 . ?
As3 Fe24 Fe15 52.76(4) 2 2 ?
As3 Fe24 Fe15 108.39(7) . 2 ?
As3 Fe24 Fe15 108.39(7) 7_655 2 ?
As3 Fe24 Fe15 52.76(4) 8_565 2 ?
As17 Fe24 Fe15 139.02(4) . 2 ?
Fe11 Fe24 Fe15 55.19(5) . 2 ?
Fe11 Fe24 Fe15 55.19(5) 2 2 ?
Fe15 Fe24 Fe15 81.96(9) . 2 ?
As3 Fe24 La3 58.02(2) 2 . ?
As3 Fe24 La3 134.42(3) . . ?
As3 Fe24 La3 58.02(2) 7_655 . ?
As3 Fe24 La3 134.42(3) 8_565 . ?
As17 Fe24 La3 63.67(4) . . ?
Fe11 Fe24 La3 157.21(7) . . ?
Fe11 Fe24 La3 75.46(4) 2 . ?
Fe15 Fe24 La3 109.565(19) . . ?
Fe15 Fe24 La3 109.565(19) 2 . ?
As3 Fe24 La3 134.42(3) 2 2 ?
As3 Fe24 La3 58.02(2) . 2 ?
As3 Fe24 La3 134.42(3) 7_655 2 ?
As3 Fe24 La3 58.02(2) 8_565 2 ?
As17 Fe24 La3 63.67(4) . 2 ?
Fe11 Fe24 La3 75.46(4) . 2 ?
Fe11 Fe24 La3 157.21(7) 2 2 ?
Fe15 Fe24 La3 109.565(19) . 2 ?
Fe15 Fe24 La3 109.565(19) 2 2 ?
La3 Fe24 La3 127.34(7) . 2 ?
As3 Fe24 La4 58.62(3) 2 2 ?
As3 Fe24 La4 134.98(4) . 2 ?
As3 Fe24 La4 134.98(4) 7_655 2 ?
As3 Fe24 La4 58.62(3) 8_565 2 ?
As17 Fe24 La4 60.99(3) . 2 ?
Fe11 Fe24 La4 111.515(19) . 2 ?
Fe11 Fe24 La4 111.515(19) 2 2 ?
Fe15 Fe24 La4 159.99(7) . 2 ?
Fe15 Fe24 La4 78.04(3) 2 2 ?
La3 Fe24 La4 77.58(3) . 2 ?
La3 Fe24 La4 77.58(3) 2 2 ?

loop_
_geom_bond_atom_site_label_1
_geom_bond_atom_site_label_2
_geom_bond_distance
_geom_bond_site_symmetry_2
_geom_bond_publ_flag
La1 As11 2.9475(8) . ?
La1 As4 2.9656(9) 4_556 ?
La1 As2 2.9921(9) 8_565 ?
La1 As5 3.1183(10) 2 ?
La1 As12 3.1234(9) . ?
La1 As8 3.3098(6) 6_566 ?
La1 Fe9 3.3205(12) 2 ?
La1 As1 3.3754(10) . ?
La1 Fe16 3.4022(8) 5_566 ?
La1 Fe13 3.4366(13) 2 ?
La1 Fe8 3.4687(12) 7_655 ?
La1 Fe3 3.4721(12) 5_566 ?
La2 As2 2.9701(9) . ?
La2 As6 3.0101(9) . ?
La2 As10 3.0746(9) . ?
La2 As7 3.0848(9) 2 ?
La2 As5 3.1031(9) 7_655 ?
La2 As16 3.2264(7) . ?
La2 As9 3.2833(10) . ?
La2 Fe15 3.3800(13) . ?
La2 Fe11 3.4048(13) . ?
La2 Fe2 3.4147(12) . ?
La2 Fe21 3.4354(7) 6_556 ?
La2 Fe7 3.4520(12) 7_655 ?
La3 As15 2.9476(12) 5_666 ?
La3 As3 3.0213(10) 7_655 ?
La3 As3 3.0213(10) 2 ?
La3 As14 3.1913(10) 5_666 ?
La3 As14 3.1913(10) 6_656 ?
La3 As17 3.2673(8) . ?
La3 As1 3.2676(9) 3_566 ?
La3 As1 3.2676(9) 6_656 ?
La3 Fe4 3.3739(13) 2 ?
La3 Fe4 3.3739(13) 7_655 ?
La3 Fe1 3.4226(12) 3_566 ?
La3 Fe1 3.4226(12) 6_656 ?
La4 As4 3.0166(10) . ?
La4 As4 3.0166(10) 7_655 ?
La4 As3 3.0599(9) . ?
La4 As3 3.0599(10) 7_655 ?
La4 As17 3.1672(8) . ?
La4 As8 3.1781(13) . ?
La4 As1 3.2034(9) 6_656 ?
La4 As1 3.2034(9) 4_546 ?
La4 Fe4 3.2803(13) 7_655 ?
La4 Fe4 3.2803(13) . ?
La4 Fe8 3.2884(12) 4_646 ?
La4 Fe8 3.2884(13) 6_556 ?
As1 Fe8 2.3902(13) 7_655 ?
As1 Fe4 2.4372(14) 4_556 ?
As1 Fe1 2.4858(14) . ?
As1 Fe5 2.5016(14) . ?
As1 Fe6 2.5182(14) . ?
As1 Fe19 2.5773(10) . ?
As1 Fe20 2.5780(10) . ?
As1 La4 3.2034(9) 6_566 ?
As1 La3 3.2676(9) 6_566 ?
As2 Fe9 2.3254(14) 7_655 ?
As2 Fe6 2.3520(14) 4_545 ?
As2 Fe9 2.3740(14) 3_455 ?
As2 Fe8 2.3773(14) 6 ?
As2 Fe14 2.5309(9) . ?
As2 Fe10 2.846(8) 7_655 ?
As2 La1 2.9921(9) 8_565 ?
As3 Fe7 2.3803(14) 7_655 ?
As3 Fe2 2.3813(14) . ?
As3 Fe11 2.3966(13) . ?
As3 Fe15 2.4147(14) . ?
As3 Fe24 2.4971(9) . ?
As3 Fe1 2.5697(14) 4_546 ?
As3 La3 3.0213(10) 2 ?
As4 Fe3 2.3432(14) 4_546 ?
As4 Fe2 2.3795(14) . ?
As4 Fe13 2.3883(14) . ?
As4 Fe3 2.3903(14) 8_565 ?
As4 Fe16 2.5729(15) 2 ?
As4 Fe1 2.5807(14) 4_546 ?
As4 La1 2.9656(9) 4_546 ?
As5 Fe2 2.3782(14) 7_655 ?
As5 Fe18 2.3975(14) 6_656 ?
As5 Fe10 2.473(9) . ?
As5 Fe3 2.5287(14) 6_656 ?
As5 Fe7 2.5520(14) . ?
As5 Fe16 2.6070(15) 6_656 ?
As5 Fe21 2.6139(15) 6_656 ?
As5 Fe17 2.646(5) 6_656 ?
As5 Fe10 2.849(8) 7_755 ?
As5 La2 3.1031(9) 7_655 ?
As5 La1 3.1183(9) 2 ?
As6 Fe5 2.3603(14) 4_545 ?
As6 Fe5 2.3603(14) 5_565 ?
As6 Fe4 2.3900(15) 1_554 ?
As6 Fe4 2.3900(15) 8_564 ?
As6 Fe23 2.5580(12) . ?
As6 Fe12 2.656(7) 2 ?
As6 La2 3.0101(9) 8_565 ?
As7 Fe11 2.394(2) 2 ?
As7 Fe12 2.446(7) . ?
As7 Fe22 2.471(2) 5_666 ?
As7 Fe7 2.4986(14) 8_565 ?
As7 Fe7 2.4986(14) . ?
As7 Fe21 2.6110(15) 5_666 ?
As7 Fe21 2.6110(15) 6_656 ?
As7 La2 3.0848(9) 7_655 ?
As7 La2 3.0848(9) 2 ?
As8 Fe9 2.3982(15) 5_656 ?
As8 Fe9 2.3982(15) 3_456 ?
As8 Fe16 2.419(2) 2 ?
As8 Fe8 2.4213(14) 4_646 ?
As8 Fe8 2.4213(14) 6_556 ?
As8 Fe17 2.599(6) 2 ?
As8 Fe10 2.634(9) 3_456 ?
As8 Fe10 2.634(9) 5_656 ?
As8 La1 3.3098(6) 6_656 ?
As8 La1 3.3098(6) 4_546 ?
As9 Fe2 2.4286(14) 7_655 ?
As9 Fe2 2.4286(14) . ?
As9 Fe13 2.441(2) . ?
As9 Fe14 2.463(2) . ?
As9 Fe15 2.4870(19) . ?
As9 La2 3.2833(10) 7_655 ?
As9 La1 3.4741(10) 8_565 ?
As9 La1 3.4741(10) 2 ?
As10 Fe8 2.3733(14) 6 ?
As10 Fe8 2.3733(14) 4_645 ?
As10 Fe4 2.3900(14) 7_654 ?
As10 Fe4 2.3900(14) 1_554 ?
As10 Fe23 2.4944(12) . ?
As10 Fe14 2.5288(19) . ?
As10 La2 3.0746(9) 7_655 ?
As11 Fe9 2.3494(15) 6_565 ?
As11 Fe9 2.3494(15) 4_655 ?
As11 Fe6 2.3705(15) 7_655 ?
As11 Fe6 2.3705(15) . ?
As11 Fe14 2.6137(19) 2 ?
As11 Fe19 2.831(5) . ?
As11 La1 2.9475(8) 7_655 ?
As12 Fe18 2.4073(19) . ?
As12 Fe13 2.408(2) 2 ?
As12 Fe3 2.5046(14) 7_655 ?
As12 Fe3 2.5046(14) . ?
As12 Fe19 2.565(4) . ?
As12 Fe1 2.5932(13) 7_655 ?
As12 Fe1 2.5932(13) . ?
As12 Fe20 2.808(4) . ?
As12 La1 3.1234(9) 7_655 ?
As13 Fe12 2.421(2) 5_666 ?
As13 Fe12 2.421(2) 6_566 ?
As13 Fe5 2.4612(15) 7_656 ?
As13 Fe5 2.4612(15) 1_556 ?
As13 Fe21 2.468(2) . ?
As13 Fe6 2.4830(15) 7_656 ?
As13 Fe6 2.4830(15) 1_556 ?
As13 Fe17 2.525(6) . ?
As13 Fe10 2.528(9) 6_566 ?
As13 Fe10 2.528(9) 4_656 ?
As13 La2 3.4829(7) 6_666 ?
As13 La2 3.4829(7) 4_556 ?
As14 Fe18 2.4008(19) . ?
As14 Fe22 2.4436(19) . ?
As14 Fe1 2.5448(13) . ?
As14 Fe1 2.5448(13) 7_655 ?
As14 Fe7 2.5637(14) 4_656 ?
As14 Fe7 2.5637(14) 6_566 ?
As14 Fe20 2.592(4) . ?
As14 Fe19 2.844(5) . ?
As14 La3 3.1913(10) 5_666 ?
As14 La3 3.1913(10) 6_566 ?
As15 Fe5 2.3718(14) . ?
As15 Fe5 2.3718(14) 7_655 ?
As15 Fe5 2.3718(14) 2_565 ?
As15 Fe5 2.3718(14) 8_575 ?
As15 Fe20 2.812(5) 2_565 ?
As15 Fe20 2.812(5) . ?
As15 La3 2.9476(12) 5_666 ?
As15 La3 2.9476(12) 6_566 ?
As16 Fe11 2.4799(19) 2 ?
As16 Fe11 2.4799(19) . ?
As16 Fe15 2.4840(19) 2 ?
As16 Fe15 2.4840(19) . ?
As16 Fe23 2.540(3) . ?
As16 La2 3.2264(7) 2 ?
As16 La2 3.2264(7) 7_655 ?
As16 La2 3.2264(7) 8_565 ?
As17 Fe4 2.4691(15) 2 ?
As17 Fe4 2.4691(15) 7_655 ?
As17 Fe4 2.4691(15) . ?
As17 Fe4 2.4691(15) 8_565 ?
As17 Fe24 2.524(3) . ?
As17 La4 3.1672(8) 2 ?
As17 La3 3.2673(8) 2 ?
Fe1 As3 2.5697(14) 4_556 ?
Fe1 As4 2.5807(14) 4_556 ?
Fe1 Fe3 2.6347(16) . ?
Fe1 Fe7 2.7390(16) 6_566 ?
Fe1 Fe18 2.7576(15) . ?
Fe1 Fe2 2.9143(16) 4_556 ?
Fe1 Fe20 2.929(3) . ?
Fe1 Fe19 2.940(3) . ?
Fe1 La3 3.4226(12) 6_566 ?
Fe2 As5 2.3782(14) 7_655 ?
Fe2 Fe13 2.6635(16) . ?
Fe2 Fe15 2.6668(16) . ?
Fe2 Fe3 2.6878(16) 4_546 ?
Fe2 Fe7 2.7183(16) 7_655 ?
Fe2 Fe1 2.9143(16) 4_546 ?
Fe2 La1 3.5564(12) 8_565 ?
Fe3 As4 2.3432(14) 4_556 ?
Fe3 As4 2.3903(14) 8_565 ?
Fe3 Fe18 2.4914(16) . ?
Fe3 Fe16 2.5211(16) . ?
Fe3 As5 2.5287(14) 6_566 ?
Fe3 Fe13 2.6560(17) 2 ?
Fe3 Fe2 2.6878(16) 4_556 ?
Fe3 Fe3 2.830(2) 5_566 ?
Fe3 La1 3.4721(12) 5_566 ?
Fe4 As10 2.3900(14) 1_556 ?
Fe4 As6 2.3900(15) 1_556 ?
Fe4 As1 2.4372(14) 4_546 ?
Fe4 Fe4 2.617(2) 8_565 ?
Fe4 Fe8 2.7086(15) 6_556 ?
Fe4 Fe4 2.730(2) 7_655 ?
Fe4 Fe5 2.7815(16) 4_546 ?
Fe4 Fe23 2.829(2) 1_556 ?
Fe4 La3 3.3739(13) 2 ?
Fe5 As6 2.3603(14) 5_565 ?
Fe5 Fe6 2.4177(16) . ?
Fe5 As13 2.4612(15) 1_554 ?
Fe5 Fe5 2.720(2) 7_655 ?
Fe5 Fe20 2.745(4) . ?
Fe5 Fe4 2.7815(16) 4_556 ?
Fe5 Fe12 2.811(6) 6_565 ?
Fe5 Fe5 2.818(2) 8_575 ?
Fe5 Fe19 2.912(4) . ?
Fe5 La3 3.5808(13) 6_566 ?
Fe6 As2 2.3520(14) 4 ?
Fe6 As13 2.4830(15) 1_554 ?
Fe6 Fe6 2.672(2) 7_655 ?
Fe6 Fe19 2.716(4) . ?
Fe6 Fe9 2.7579(16) 6_565 ?
Fe6 Fe8 2.7945(16) 7_655 ?
Fe6 Fe10 2.799(9) 6_565 ?
Fe6 Fe20 2.911(4) . ?
Fe6 Fe17 2.940(6) 1_554 ?
Fe7 As3 2.3803(14) 7_655 ?
Fe7 Fe18 2.5117(16) 6_656 ?
Fe7 Fe22 2.5242(12) 5_666 ?
Fe7 Fe21 2.5328(17) 6_656 ?
Fe7 As14 2.5637(14) 6_656 ?
Fe7 Fe2 2.7183(16) 7_655 ?
Fe7 Fe1 2.7390(16) 6_656 ?
Fe7 Fe11 2.7470(16) 2 ?
Fe7 La2 3.4520(12) 7_655 ?
Fe8 As10 2.3733(14) 6_665 ?
Fe8 As2 2.3773(14) 6_665 ?
Fe8 As1 2.3902(13) 7_655 ?
Fe8 As8 2.4213(14) 6_666 ?
Fe8 Fe9 2.6273(16) 8_565 ?
Fe8 Fe4 2.7086(15) 6_666 ?
Fe8 Fe8 2.741(2) 7_755 ?
Fe8 Fe14 2.7922(18) 6_665 ?
Fe8 Fe6 2.7945(16) 7_655 ?
Fe8 La4 3.2884(12) 6_666 ?
Fe8 La1 3.4687(12) 7_655 ?
Fe9 As2 2.3254(14) 7_655 ?
Fe9 As11 2.3494(15) 6_655 ?
Fe9 As2 2.3740(14) 3 ?
Fe9 As8 2.3982(15) 5_656 ?
Fe9 Fe10 2.556(9) . ?
Fe9 Fe8 2.6273(16) 8_565 ?
Fe9 Fe9 2.643(2) 7_755 ?
Fe9 Fe17 2.692(5) 6_656 ?
Fe9 Fe14 2.7136(17) 5_655 ?
Fe9 Fe6 2.7579(16) 6_655 ?
Fe9 Fe10 2.865(9) 7_755 ?
Fe9 Fe9 2.890(2) 5_655 ?
Fe10 Fe17 0.317(8) 6_656 ?
Fe10 Fe10 0.634(15) 7_755 ?
Fe10 As13 2.528(9) 6_656 ?
Fe10 As8 2.634(9) 5_656 ?
Fe10 Fe6 2.799(9) 6_655 ?
Fe10 As2 2.846(8) 7_655 ?
Fe10 As5 2.849(8) 7_755 ?
Fe10 Fe9 2.865(9) 7_755 ?
Fe10 Fe21 2.909(9) 6_656 ?
Fe10 Fe16 2.916(9) 6_656 ?
Fe11 As7 2.394(2) 2 ?
Fe11 As3 2.3966(13) 8_565 ?
Fe11 Fe15 2.6287(16) 2 ?
Fe11 Fe15 2.6287(16) . ?
Fe11 Fe7 2.7470(17) 7_655 ?
Fe11 Fe7 2.7470(16) 2 ?
Fe11 Fe24 2.790(2) . ?
Fe11 La2 3.4048(13) 8_565 ?
Fe12 Fe12 1.166(13) 2_655 ?
Fe12 As13 2.421(2) 5_666 ?
Fe12 As13 2.421(2) 6_656 ?
Fe12 As6 2.656(7) 2 ?
Fe12 Fe5 2.811(6) 6_655 ?
Fe12 Fe5 2.811(6) 3_565 ?
Fe12 Fe21 2.953(5) 5_666 ?
Fe12 Fe21 2.953(5) 6_656 ?
Fe12 La2 3.514(5) 7_655 ?
Fe12 La2 3.514(5) 2 ?
Fe13 As4 2.3883(14) 7_655 ?
Fe13 As12 2.408(2) 2 ?
Fe13 Fe3 2.6561(17) 2 ?
Fe13 Fe3 2.6561(17) 8_565 ?
Fe13 Fe2 2.6635(16) 7_655 ?
Fe13 Fe16 2.939(2) 2 ?
Fe13 La1 3.4366(13) 8_565 ?
Fe13 La1 3.4366(13) 2 ?
Fe14 As2 2.5309(9) 7_655 ?
Fe14 As11 2.6137(19) 2 ?
Fe14 Fe9 2.7136(17) 3_455 ?
Fe14 Fe9 2.7136(17) 5_655 ?
Fe14 Fe8 2.7922(18) 6 ?
Fe14 Fe8 2.7922(18) 4_645 ?
Fe14 La2 3.5032(13) 7_655 ?
Fe14 La1 3.5996(13) 2 ?
Fe15 As3 2.4147(14) 7_655 ?
Fe15 Fe11 2.6287(16) 2 ?
Fe15 Fe2 2.6668(16) 7_655 ?
Fe15 Fe24 2.882(2) . ?
Fe15 La2 3.3800(13) 7_655 ?
Fe16 As8 2.419(2) 2 ?
Fe16 Fe3 2.5211(16) 7_655 ?
Fe16 As4 2.5729(15) 8_565 ?
Fe16 As4 2.5729(15) 2 ?
Fe16 As5 2.6070(15) 4_656 ?
Fe16 As5 2.6070(15) 6_566 ?
Fe16 Fe18 2.779(2) . ?
Fe16 Fe17 2.884(6) . ?
Fe16 Fe10 2.916(9) 4_656 ?
Fe16 Fe10 2.916(9) 6_566 ?
Fe16 Fe13 2.939(2) 2 ?
Fe17 Fe10 0.317(8) 4_656 ?
Fe17 Fe10 0.317(8) 6_566 ?
Fe17 As8 2.599(6) 2 ?
Fe17 As5 2.646(5) 4_656 ?
Fe17 As5 2.646(5) 6_566 ?
Fe17 Fe9 2.692(5) 4_656 ?
Fe17 Fe9 2.692(5) 6_566 ?
Fe17 Fe21 2.901(6) . ?
Fe17 Fe6 2.940(6) 7_656 ?
Fe17 Fe6 2.940(6) 1_556 ?
Fe18 As5 2.3975(14) 4_656 ?
Fe18 As5 2.3975(14) 6_566 ?
Fe18 Fe3 2.4914(16) 7_655 ?
Fe18 Fe7 2.5117(16) 4_656 ?
Fe18 Fe7 2.5117(16) 6_566 ?
Fe18 Fe1 2.7576(15) 7_655 ?
Fe18 Fe21 2.869(2) . ?
Fe19 As1 2.5773(10) 7_655 ?
Fe19 Fe6 2.716(4) 7_655 ?
Fe19 Fe5 2.912(4) 7_655 ?
Fe19 Fe1 2.940(3) 7_655 ?
Fe20 As1 2.5780(10) 7_655 ?
Fe20 Fe5 2.745(4) 7_655 ?
Fe20 Fe6 2.911(4) 7_655 ?
Fe20 Fe1 2.929(3) 7_655 ?
Fe21 Fe7 2.5328(17) 6_566 ?
Fe21 Fe7 2.5328(17) 4_656 ?
Fe21 As7 2.6110(15) 5_666 ?
Fe21 As7 2.6110(15) 6_566 ?
Fe21 As5 2.6139(15) 6_566 ?
Fe21 As5 2.6139(15) 4_656 ?
Fe21 Fe10 2.909(9) 4_656 ?
Fe21 Fe10 2.909(9) 6_566 ?
Fe21 Fe12 2.953(5) 5_666 ?
Fe22 As14 2.4436(19) 2_565 ?
Fe22 As7 2.471(2) 5_666 ?
Fe22 As7 2.471(2) 6_566 ?
Fe22 Fe7 2.5242(12) 5_666 ?
Fe22 Fe7 2.5242(12) 6_566 ?
Fe22 Fe7 2.5242(12) 4_656 ?
Fe22 Fe7 2.5242(12) 3_466 ?
Fe23 As10 2.4944(12) 2 ?
Fe23 As6 2.5580(12) 2 ?
Fe23 Fe4 2.829(2) 1_554 ?
Fe23 Fe4 2.829(2) 7_654 ?
Fe23 Fe4 2.829(2) 2_554 ?
Fe23 Fe4 2.829(2) 8_564 ?
Fe23 La2 3.4847(11) 2 ?
Fe23 La2 3.4847(11) 7_655 ?
Fe24 As3 2.4971(9) 2 ?
Fe24 As3 2.4971(9) 7_655 ?
Fe24 As3 2.4971(9) 8_565 ?
Fe24 Fe11 2.790(2) 2 ?
Fe24 Fe15 2.882(2) 2 ?
Fe24 La3 3.4770(12) 2 ?
Fe24 La4 3.4955(13) 2 ?
